data_4113248
loop_
_publ_author_name
'Piotr Pi\;atek'
'Vincent M. Lynch'
'Jonathan L. Sessler'

_publ_section_title
;
 Calix[4]pyrrole[2]carbazole: A New Kind of Expanded Calixpyrrole
;
_journal_name_full 'Journal of the American Chemical Society'
_journal_page_first 16073
_journal_page_last 16076
_journal_paper_doi 10.1021/ja045218q
_journal_volume 126
_journal_year 2004
_chemical_formula_sum 'C55 H58 N6'
_chemical_formula_weight 803.07
_chemical_name_systematic
; 
 ? 
;
_space_group_IT_number 2
_symmetry_cell_setting triclinic
_symmetry_space_group_name_Hall '-P 1'
_symmetry_space_group_name_H-M 'P -1'
_atom_sites_solution_hydrogens geom
_atom_sites_solution_primary direct
_atom_sites_solution_secondary difmap
_audit_creation_method SHELXL-97
_cell_angle_alpha 90.708(1)
_cell_angle_beta 95.949(1)
_cell_angle_gamma 97.278(1)
_cell_formula_units_Z 6
_cell_length_a 12.8646(1)
_cell_length_b 15.9762(2)
_cell_length_c 32.8003(5)
_cell_measurement_temperature 153(2)
_cell_volume 6648.81(14)
_computing_cell_refinement 'Collect software, Nonius B.V. 1998'
_computing_data_collection 'Collect software, Nonius B.V. 1998'
_computing_data_reduction
;
DENZO and Scalepack (Otwinoski and Minor, 1997)
;
_computing_molecular_graphics 'XP SHELXTL/PC, Siemens Analytical'
_computing_structure_refinement 'XL SHELXTL/PC, Siemens Analytical'
_computing_structure_solution
;

SIR97 - Altomare A., Burla M.C., Camalli M., Cascarano G.L., Giacovazzo C., 
Guagliardi A., Moliterni A.G.G., Polidori G.,Spagna R.
;
_diffrn_ambient_temperature 153(2)
_diffrn_measured_fraction_theta_full 0.989
_diffrn_measured_fraction_theta_max 0.989
_diffrn_measurement_device_type 'Nonius Kappa CCD'
_diffrn_measurement_method \w-scan
_diffrn_radiation_monochromator graphite
_diffrn_radiation_source 'fine-focus sealed tube'
_diffrn_radiation_type MoK\a
_diffrn_radiation_wavelength 0.71073
_diffrn_reflns_av_R_equivalents 0.0474
_diffrn_reflns_av_sigmaI/netI 0.1424
_diffrn_reflns_limit_h_max 15
_diffrn_reflns_limit_h_min -15
_diffrn_reflns_limit_k_max 18
_diffrn_reflns_limit_k_min -15
_diffrn_reflns_limit_l_max 38
_diffrn_reflns_limit_l_min -33
_diffrn_reflns_number 35058
_diffrn_reflns_theta_full 24.98
_diffrn_reflns_theta_max 24.98
_diffrn_reflns_theta_min 2.94
_exptl_absorpt_coefficient_mu 0.071
_exptl_absorpt_correction_type none
_exptl_crystal_colour 'pale brown'
_exptl_crystal_density_diffrn 1.203
_exptl_crystal_description prisms
_exptl_crystal_F_000 2580
_exptl_crystal_size_max 0.32
_exptl_crystal_size_mid 0.20
_exptl_crystal_size_min 0.14
_refine_diff_density_max 0.895
_refine_diff_density_min -0.494
_refine_diff_density_rms 0.062
_refine_ls_extinction_coef 0.00185(16)
_refine_ls_extinction_expression Fc^*^=kFc[1+0.001xFc^2^\l^3^/sin(2\q)]^-1/4^
_refine_ls_extinction_method SHELXL
_refine_ls_goodness_of_fit_ref 1.131
_refine_ls_hydrogen_treatment mixed
_refine_ls_matrix_type fullcycle
_refine_ls_number_parameters 1649
_refine_ls_number_reflns 23089
_refine_ls_number_restraints 90
_refine_ls_restrained_S_all 1.155
_refine_ls_R_factor_all 0.1784
_refine_ls_R_factor_gt 0.0749
_refine_ls_shift/su_max 0.033
_refine_ls_shift/su_mean 0.002
_refine_ls_structure_factor_coef Fsqd
_refine_ls_weighting_details 'calc w=1/[\s^2^(Fo^2^)+(0.0484P)^2^+3.8974P] where P=(Fo^2^+2Fc^2^)/3'
_refine_ls_weighting_scheme calc
_refine_ls_wR_factor_gt 0.1503
_refine_ls_wR_factor_ref 0.1803
_reflns_number_gt 11451
_reflns_number_total 23089
_reflns_threshold_expression >2sigma(I)
_cod_data_source_file ja045218qsi20040808_012718.cif
_cod_data_source_block carbclx
_cod_database_code 4113248

loop_
_symmetry_equiv_pos_as_xyz
'x, y, z'
'-x, -y, -z'

loop_
_atom_site_label
_atom_site_type_symbol
_atom_site_fract_x
_atom_site_fract_y
_atom_site_fract_z
_atom_site_U_iso_or_equiv
_atom_site_adp_type
_atom_site_occupancy
_atom_site_symmetry_multiplicity
_atom_site_calc_flag
_atom_site_refinement_flags
N1 N 0.2496(2) 0.08974(17) 0.40780(9) 0.0261(7) Uani 1 1 d .
H1A H 0.2492 0.1226 0.4303 0.031 Uiso 1 1 d R
N2 N 0.0848(2) 0.09121(17) 0.46836(9) 0.0249(7) Uani 1 1 d .
H2B H 0.1550 0.0907 0.4724 0.030 Uiso 1 1 d R
N3 N 0.1822(2) 0.17512(17) 0.59730(9) 0.0272(8) Uani 1 1 d .
H3B H 0.1360 0.1929 0.6132 0.033 Uiso 1 1 d R
N4 N 0.3220(2) 0.36071(17) 0.60823(9) 0.0254(7) Uani 1 1 d .
H4A H 0.3110 0.3347 0.5834 0.031 Uiso 1 1 d R
N5 N 0.3695(2) 0.42712(17) 0.52360(9) 0.0251(7) Uani 1 1 d .
H5A H 0.3841 0.3795 0.5361 0.030 Uiso 1 1 d R
N6 N 0.4306(2) 0.25157(18) 0.42703(9) 0.0286(8) Uani 1 1 d .
H6B H 0.4137 0.2627 0.4005 0.034 Uiso 1 1 d R
C1 C 0.3397(3) 0.0716(2) 0.39183(11) 0.0245(9) Uani 1 1 d .
C2 C 0.3070(3) 0.0193(2) 0.35845(11) 0.0292(9) Uani 1 1 d .
H2A H 0.3523 -0.0040 0.3411 0.035 Uiso 1 1 d R
C3 C 0.1954(3) 0.0063(2) 0.35393(12) 0.0307(10) Uani 1 1 d .
H3A H 0.1512 -0.0285 0.3333 0.037 Uiso 1 1 d R
C4 C 0.1606(3) 0.0511(2) 0.38425(11) 0.0248(9) Uani 1 1 d .
C5 C 0.0527(3) 0.0610(2) 0.39222(11) 0.0236(9) Uani 1 1 d .
C6 C -0.0280(3) 0.0523(2) 0.35983(11) 0.0255(9) Uani 1 1 d .
H6A H -0.0097 0.0426 0.3327 0.031 Uiso 1 1 d R
C7 C -0.1341(3) 0.0582(2) 0.36497(11) 0.0252(9) Uani 1 1 d .
C8 C -0.1604(3) 0.0737(2) 0.40387(11) 0.0252(9) Uani 1 1 d .
H8A H -0.2325 0.0768 0.4083 0.030 Uiso 1 1 d R
C9 C -0.0827(3) 0.0847(2) 0.43683(11) 0.0226(9) Uani 1 1 d .
C10 C 0.0227(3) 0.0777(2) 0.43083(11) 0.0230(9) Uani 1 1 d .
C11 C 0.0192(3) 0.1050(2) 0.49864(11) 0.0235(9) Uani 1 1 d .
C12 C -0.0855(3) 0.1011(2) 0.47991(11) 0.0230(9) Uani 1 1 d .
C13 C -0.1657(3) 0.1161(2) 0.50341(11) 0.0255(9) Uani 1 1 d .
H13A H -0.2370 0.1136 0.4910 0.031 Uiso 1 1 d R
C14 C -0.1431(3) 0.1344(2) 0.54500(12) 0.0269(9) Uani 1 1 d .
C15 C -0.0388(3) 0.1377(2) 0.56252(12) 0.0282(9) Uani 1 1 d .
H15A H -0.0246 0.1495 0.5915 0.034 Uiso 1 1 d R
C16 C 0.0462(3) 0.1251(2) 0.54066(11) 0.0240(9) Uani 1 1 d .
C17 C 0.1549(3) 0.1365(2) 0.55931(11) 0.0256(9) Uani 1 1 d .
C18 C 0.2471(3) 0.1184(3) 0.54592(13) 0.0467(12) Uani 1 1 d .
H18A H 0.2529 0.0901 0.5204 0.056 Uiso 1 1 d R
C19 C 0.3309(3) 0.1476(3) 0.57648(13) 0.0408(11) Uani 1 1 d .
H19A H 0.4045 0.1446 0.5749 0.049 Uiso 1 1 d R
C20 C 0.2894(3) 0.1822(2) 0.60797(11) 0.0262(9) Uani 1 1 d .
C21 C 0.3421(3) 0.2265(2) 0.64721(12) 0.0282(9) Uani 1 1 d .
C22 C 0.3360(3) 0.3206(2) 0.64498(11) 0.0251(9) Uani 1 1 d .
C23 C 0.3509(3) 0.3818(2) 0.67515(12) 0.0297(9) Uani 1 1 d .
H23A H 0.3630 0.3731 0.7038 0.036 Uiso 1 1 calc R
C24 C 0.3452(3) 0.4608(2) 0.65629(11) 0.0296(10) Uani 1 1 d .
H24A H 0.3537 0.5150 0.6701 0.036 Uiso 1 1 d R
C25 C 0.3263(3) 0.4468(2) 0.61483(11) 0.0246(9) Uani 1 1 d .
C26 C 0.3093(3) 0.5068(2) 0.58208(11) 0.0246(9) Uani 1 1 d .
C27 C 0.2720(3) 0.5824(2) 0.59101(11) 0.0278(9) Uani 1 1 d .
H27A H 0.2552 0.5924 0.6183 0.033 Uiso 1 1 d R
C28 C 0.2560(3) 0.6446(2) 0.56212(12) 0.0282(9) Uani 1 1 d .
C29 C 0.2778(3) 0.6310(2) 0.52219(12) 0.0305(10) Uani 1 1 d .
H29A H 0.2675 0.6729 0.5020 0.037 Uiso 1 1 d R
C30 C 0.3154(3) 0.5559(2) 0.51191(11) 0.0248(9) Uani 1 1 d .
C31 C 0.3313(3) 0.4953(2) 0.54163(11) 0.0238(9) Uani 1 1 d .
C32 C 0.3815(3) 0.4459(2) 0.48274(11) 0.0233(9) Uani 1 1 d .
C33 C 0.3473(3) 0.5246(2) 0.47430(11) 0.0243(9) Uani 1 1 d .
C34 C 0.3484(3) 0.5569(2) 0.43508(11) 0.0289(9) Uani 1 1 d .
H34A H 0.3250 0.6107 0.4295 0.035 Uiso 1 1 d R
C35 C 0.3842(3) 0.5111(2) 0.40415(11) 0.0271(9) Uani 1 1 d .
C36 C 0.4162(3) 0.4323(2) 0.41363(12) 0.0279(9) Uani 1 1 d .
H36A H 0.4427 0.4021 0.3923 0.033 Uiso 1 1 d R
C37 C 0.4135(3) 0.3953(2) 0.45198(11) 0.0258(9) Uani 1 1 d .
C38 C 0.4379(3) 0.3097(2) 0.45928(11) 0.0262(9) Uani 1 1 d .
C39 C 0.4661(3) 0.2679(2) 0.49361(12) 0.0378(11) Uani 1 1 d .
H39A H 0.4772 0.2920 0.5209 0.045 Uiso 1 1 d R
C40 C 0.4753(3) 0.1839(2) 0.48264(12) 0.0361(10) Uani 1 1 d .
H40A H 0.4950 0.1407 0.5009 0.043 Uiso 1 1 d R
C41 C 0.4528(3) 0.1741(2) 0.44112(12) 0.0276(9) Uani 1 1 d .
C42 C 0.4496(3) 0.0987(2) 0.41264(12) 0.0308(10) Uani 1 1 d .
C43 C 0.5246(3) 0.1192(2) 0.37927(13) 0.0466(12) Uani 1 1 d .
H43A H 0.5027 0.1653 0.3635 0.070 Uiso 1 1 d R
H43B H 0.5952 0.1345 0.3919 0.070 Uiso 1 1 d R
H43C H 0.5223 0.0705 0.3616 0.070 Uiso 1 1 d R
C44 C 0.4850(3) 0.0248(2) 0.43769(13) 0.0479(12) Uani 1 1 d .
H44A H 0.4387 0.0117 0.4585 0.072 Uiso 1 1 d R
H44B H 0.4827 -0.0238 0.4199 0.072 Uiso 1 1 d R
H44C H 0.5557 0.0403 0.4503 0.072 Uiso 1 1 d R
C45 C -0.2171(3) 0.0500(2) 0.32860(11) 0.0336(10) Uani 1 1 d .
H45A H -0.2852 0.0548 0.3372 0.050 Uiso 1 1 d R
H45B H -0.1993 0.0941 0.3100 0.050 Uiso 1 1 d R
H45C H -0.2185 -0.0039 0.3151 0.050 Uiso 1 1 d R
C46 C -0.2274(3) 0.1541(2) 0.57088(12) 0.0374(10) Uani 1 1 d .
H46A H -0.2939 0.1494 0.5542 0.056 Uiso 1 1 d R
H46B H -0.2319 0.1145 0.5926 0.056 Uiso 1 1 d R
H46C H -0.2104 0.2103 0.5823 0.056 Uiso 1 1 d R
C47 C 0.2893(3) 0.1921(2) 0.68453(12) 0.0401(11) Uani 1 1 d .
H47A H 0.2164 0.2007 0.6809 0.060 Uiso 1 1 d R
H47B H 0.2945 0.1330 0.6871 0.060 Uiso 1 1 d R
H47C H 0.3233 0.2220 0.7089 0.060 Uiso 1 1 d R
C48 C 0.4587(3) 0.2122(2) 0.65281(13) 0.0436(12) Uani 1 1 d .
H48A H 0.4919 0.2330 0.6294 0.065 Uiso 1 1 d R
H48B H 0.4929 0.2421 0.6771 0.065 Uiso 1 1 d R
H48C H 0.4641 0.1531 0.6553 0.065 Uiso 1 1 d R
C49 C 0.2144(3) 0.7243(2) 0.57402(12) 0.0432(11) Uani 1 1 d .
H49A H 0.2081 0.7606 0.5510 0.065 Uiso 1 1 d R
H49B H 0.1466 0.7101 0.5837 0.065 Uiso 1 1 d R
H49C H 0.2625 0.7528 0.5956 0.065 Uiso 1 1 d R
C50 C 0.3877(3) 0.5440(2) 0.36144(11) 0.0372(10) Uani 1 1 d .
H50A H 0.4140 0.5039 0.3444 0.056 Uiso 1 1 d R
H50B H 0.3181 0.5528 0.3502 0.056 Uiso 1 1 d R
H50C H 0.4335 0.5965 0.3625 0.056 Uiso 1 1 d R
C1C C 0.0183(7) 0.3696(5) 0.5366(2) 0.146(3) Uani 1 1 d U
H1CA H -0.0200 0.4112 0.5473 0.219 Uiso 1 1 d R
H1CB H -0.0227 0.3150 0.5365 0.219 Uiso 1 1 d R
H1CC H 0.0839 0.3689 0.5534 0.219 Uiso 1 1 d R
C2C C 0.0376(8) 0.3852(6) 0.4972(3) 0.180(4) Uani 1 1 d U
H2CA H 0.0747 0.4413 0.4986 0.216 Uiso 1 1 d R
H2CB H -0.0298 0.3885 0.4821 0.216 Uiso 1 1 d R
C3C C 0.0919(5) 0.3417(4) 0.4705(2) 0.100(2) Uani 1 1 d U
H3CA H 0.0572 0.2847 0.4685 0.120 Uiso 1 1 d R
H3CB H 0.1618 0.3404 0.4837 0.120 Uiso 1 1 d R
C4C C 0.1026(6) 0.3680(5) 0.4276(3) 0.129(3) Uani 1 1 d U
H4CA H 0.1488 0.4203 0.4290 0.154 Uiso 1 1 d R
H4CB H 0.0343 0.3787 0.4158 0.154 Uiso 1 1 d R
C5C C 0.1408(5) 0.3138(5) 0.4026(2) 0.132(3) Uani 1 1 d U
H5CA H 0.1450 0.3360 0.3756 0.199 Uiso 1 1 d R
H5CB H 0.2096 0.3038 0.4141 0.199 Uiso 1 1 d R
H5CC H 0.0941 0.2618 0.4008 0.199 Uiso 1 1 d R
N1A N 0.1691(2) 0.48075(17) 0.73428(9) 0.0252(7) Uani 1 1 d .
H1AA H 0.2134 0.4581 0.7191 0.030 Uiso 1 1 d R
N2A N 0.2693(2) 0.56587(17) 0.86251(8) 0.0224(7) Uani 1 1 d .
H2AB H 0.1985 0.5617 0.8587 0.027 Uiso 1 1 d R
N3A N 0.1136(2) 0.61217(17) 0.91587(9) 0.0247(7) Uani 1 1 d .
H3AB H 0.1234 0.6209 0.8894 0.030 Uiso 1 1 d R
N4A N -0.0876(2) 0.45530(17) 0.89453(9) 0.0256(7) Uani 1 1 d .
H4AA H -0.0648 0.4487 0.9210 0.031 Uiso 1 1 d R
N5A N -0.0438(2) 0.25586(17) 0.80867(9) 0.0242(7) Uani 1 1 d .
H5AA H -0.0554 0.3010 0.7935 0.029 Uiso 1 1 d R
N6A N 0.0150(2) 0.30321(17) 0.72562(9) 0.0265(7) Uani 1 1 d .
H6AB H 0.0199 0.3310 0.7499 0.032 Uiso 1 1 d R
C1A C 0.0624(3) 0.4797(2) 0.72340(11) 0.0238(9) Uani 1 1 d .
C2A C 0.0234(3) 0.5192(2) 0.75447(11) 0.0296(9) Uani 1 1 d .
H2AA H -0.0488 0.5278 0.7555 0.036 Uiso 1 1 d R
C3A C 0.1085(3) 0.5457(2) 0.78485(12) 0.0312(10) Uani 1 1 d .
H3AA H 0.1045 0.5749 0.8103 0.037 Uiso 1 1 d R
C4A C 0.1982(3) 0.5211(2) 0.77212(11) 0.0232(9) Uani 1 1 d .
C5A C 0.3076(3) 0.5333(2) 0.79071(11) 0.0222(9) Uani 1 1 d .
C6A C 0.3924(3) 0.5245(2) 0.76794(11) 0.0260(9) Uani 1 1 d .
H6AA H 0.3773 0.5105 0.7392 0.031 Uiso 1 1 d R
C7A C 0.4981(3) 0.5360(2) 0.78474(11) 0.0243(9) Uani 1 1 d .
C8A C 0.5221(3) 0.5598(2) 0.82572(11) 0.0244(9) Uani 1 1 d .
H8AA H 0.5944 0.5704 0.8372 0.029 Uiso 1 1 d R
C9A C 0.4402(3) 0.5686(2) 0.84991(11) 0.0208(8) Uani 1 1 d .
C10A C 0.3347(3) 0.5546(2) 0.83228(11) 0.0222(9) Uani 1 1 d .
C11A C 0.3316(3) 0.5847(2) 0.89968(11) 0.0213(9) Uani 1 1 d .
C12A C 0.4376(3) 0.5885(2) 0.89277(11) 0.0222(9) Uani 1 1 d .
C13A C 0.5165(3) 0.6067(2) 0.92531(11) 0.0245(9) Uani 1 1 d .
H13B H 0.5892 0.6093 0.9205 0.029 Uiso 1 1 d R
C14A C 0.4896(3) 0.6212(2) 0.96430(11) 0.0271(9) Uani 1 1 d .
C15A C 0.3829(3) 0.6187(2) 0.97003(11) 0.0263(9) Uani 1 1 d .
H15B H 0.3645 0.6299 0.9970 0.032 Uiso 1 1 d R
C16A C 0.3016(3) 0.6008(2) 0.93850(11) 0.0216(9) Uani 1 1 d .
C17A C 0.1916(3) 0.6001(2) 0.94644(11) 0.0246(9) Uani 1 1 d .
C18A C 0.1441(3) 0.5879(2) 0.98185(12) 0.0304(10) Uani 1 1 d .
H18B H 0.1791 0.5786 1.0084 0.036 Uiso 1 1 d R
C19A C 0.0355(3) 0.5935(2) 0.97228(12) 0.0307(10) Uani 1 1 d .
H19B H -0.0179 0.5863 0.9908 0.037 Uiso 1 1 d R
C20A C 0.0176(3) 0.6089(2) 0.93165(12) 0.0243(9) Uani 1 1 d .
C21A C -0.0832(3) 0.6115(2) 0.90370(11) 0.0247(9) Uani 1 1 d .
C22A C -0.1051(3) 0.5310(2) 0.87758(11) 0.0247(9) Uani 1 1 d .
C23A C -0.1402(3) 0.5146(2) 0.83731(12) 0.0304(10) Uani 1 1 d .
H23C H -0.1606 0.5556 0.8179 0.036 Uiso 1 1 d R
C24A C -0.1420(3) 0.4262(2) 0.82947(12) 0.0316(10) Uani 1 1 d .
H24B H -0.1621 0.3963 0.8037 0.038 Uiso 1 1 d R
C25A C -0.1087(3) 0.3906(2) 0.86545(11) 0.0258(9) Uani 1 1 d .
C26A C -0.0917(3) 0.3050(2) 0.87686(11) 0.0235(9) Uani 1 1 d .
C27A C -0.0973(3) 0.2794(2) 0.91694(11) 0.0277(9) Uani 1 1 d .
H27B H -0.1230 0.3164 0.9357 0.033 Uiso 1 1 d R
C28A C -0.0689(3) 0.2021(2) 0.93167(11) 0.0285(9) Uani 1 1 d .
C29A C -0.0345(3) 0.1471(2) 0.90438(11) 0.0288(9) Uani 1 1 d .
H29B H -0.0143 0.0942 0.9136 0.035 Uiso 1 1 d R
C30A C -0.0301(3) 0.1692(2) 0.86333(11) 0.0251(9) Uani 1 1 d .
C31A C -0.0596(3) 0.2470(2) 0.85012(11) 0.0240(9) Uani 1 1 d .
C32A C -0.0076(3) 0.1820(2) 0.79504(12) 0.0255(9) Uani 1 1 d .
C33A C 0.0028(3) 0.1276(2) 0.82838(11) 0.0254(9) Uani 1 1 d .
C34A C 0.0379(3) 0.0497(2) 0.82259(12) 0.0348(10) Uani 1 1 d .
H34B H 0.0470 0.0130 0.8453 0.042 Uiso 1 1 d R
C35A C 0.0603(3) 0.0256(2) 0.78404(12) 0.0336(10) Uani 1 1 d .
C36A C 0.0513(3) 0.0824(2) 0.75197(12) 0.0303(10) Uani 1 1 d .
H36B H 0.0700 0.0659 0.7257 0.036 Uiso 1 1 d R
C37A C 0.0180(3) 0.1611(2) 0.75600(11) 0.0256(9) Uani 1 1 d .
C38A C 0.0103(3) 0.2168(2) 0.72111(11) 0.0239(9) Uani 1 1 d .
C39A C 0.0011(3) 0.1997(2) 0.67968(11) 0.0279(9) Uani 1 1 d .
H39B H -0.0043 0.1444 0.6672 0.033 Uiso 1 1 d R
C40A C 0.0013(3) 0.2775(2) 0.65908(12) 0.0292(9) Uani 1 1 d .
H40B H -0.0037 0.2843 0.6299 0.035 Uiso 1 1 d R
C41A C 0.0109(3) 0.3409(2) 0.68823(11) 0.0229(9) Uani 1 1 d .
C42A C 0.0074(3) 0.4353(2) 0.68485(11) 0.0277(9) Uani 1 1 d .
C43A C -0.1077(3) 0.4525(2) 0.67935(13) 0.0399(11) Uani 1 1 d .
H43D H -0.1417 0.4340 0.7030 0.060 Uiso 1 1 d R
H43E H -0.1098 0.5119 0.6763 0.060 Uiso 1 1 d R
H43F H -0.1436 0.4225 0.6553 0.060 Uiso 1 1 d R
C44A C 0.0601(3) 0.4660(2) 0.64677(11) 0.0378(11) Uani 1 1 d .
H44D H 0.1322 0.4553 0.6499 0.057 Uiso 1 1 d R
H44E H 0.0238 0.4360 0.6228 0.057 Uiso 1 1 d R
H44F H 0.0575 0.5254 0.6438 0.057 Uiso 1 1 d R
C45A C 0.5833(3) 0.5226(2) 0.75778(12) 0.0354(10) Uani 1 1 d .
H45D H 0.6507 0.5322 0.7739 0.053 Uiso 1 1 d R
H45E H 0.5720 0.4660 0.7467 0.053 Uiso 1 1 d R
H45F H 0.5819 0.5617 0.7358 0.053 Uiso 1 1 d R
C46A C 0.5745(3) 0.6401(3) 0.99989(12) 0.0435(11) Uani 1 1 d .
H46D H 0.6426 0.6393 0.9905 0.065 Uiso 1 1 d R
H46E H 0.5701 0.6949 1.0114 0.065 Uiso 1 1 d R
H46F H 0.5643 0.5984 1.0204 0.065 Uiso 1 1 d R
C47A C -0.0742(3) 0.6877(2) 0.87546(12) 0.0351(10) Uani 1 1 d .
H47D H -0.0171 0.6845 0.8591 0.053 Uiso 1 1 d R
H47E H -0.1388 0.6873 0.8578 0.053 Uiso 1 1 d R
H47F H -0.0611 0.7388 0.8919 0.053 Uiso 1 1 d R
C48A C -0.1745(3) 0.6173(2) 0.92988(12) 0.0362(10) Uani 1 1 d .
H48D H -0.1809 0.5699 0.9476 0.054 Uiso 1 1 d R
H48E H -0.1611 0.6687 0.9461 0.054 Uiso 1 1 d R
H48F H -0.2387 0.6171 0.9121 0.054 Uiso 1 1 d R
C49A C -0.0758(3) 0.1814(2) 0.97603(11) 0.0385(11) Uani 1 1 d .
H49D H -0.0534 0.1273 0.9816 0.058 Uiso 1 1 d R
H49E H -0.0315 0.2239 0.9930 0.058 Uiso 1 1 d R
H49F H -0.1475 0.1807 0.9818 0.058 Uiso 1 1 d R
C50A C 0.0949(3) -0.0592(2) 0.77690(13) 0.0494(12) Uani 1 1 d .
H50D H 0.0956 -0.0896 0.8020 0.074 Uiso 1 1 d R
H50E H 0.0474 -0.0906 0.7560 0.074 Uiso 1 1 d R
H50F H 0.1646 -0.0514 0.7684 0.074 Uiso 1 1 d R
C1D C 0.1803(4) 0.3668(3) 0.92745(18) 0.0809(17) Uani 1 1 d U
H1DA H 0.2074 0.3685 0.9559 0.121 Uiso 1 1 d R
H1DB H 0.1671 0.4223 0.9193 0.121 Uiso 1 1 d R
H1DC H 0.1158 0.3289 0.9234 0.121 Uiso 1 1 d R
C2D C 0.2539(6) 0.3355(5) 0.9028(2) 0.137(3) Uani 1 1 d U
H2DA H 0.2677 0.2816 0.9132 0.164 Uiso 1 1 d R
H2DB H 0.3180 0.3733 0.9091 0.164 Uiso 1 1 d R
C3D C 0.2447(4) 0.3277(3) 0.85967(18) 0.0721(16) Uani 1 1 d U
H3DA H 0.2224 0.3790 0.8491 0.087 Uiso 1 1 d R
H3DB H 0.1867 0.2839 0.8531 0.087 Uiso 1 1 d R
C4D C 0.3258(6) 0.3043(5) 0.8359(2) 0.132(3) Uani 1 1 d U
H4DA H 0.3538 0.2567 0.8484 0.159 Uiso 1 1 d R
H4DB H 0.3807 0.3513 0.8396 0.159 Uiso 1 1 d R
C5D C 0.3112(6) 0.2887(4) 0.7931(2) 0.116(2) Uani 1 1 d U
H5DA H 0.3747 0.2772 0.7824 0.174 Uiso 1 1 d R
H5DB H 0.2587 0.2403 0.7885 0.174 Uiso 1 1 d R
H5DC H 0.2859 0.3363 0.7795 0.174 Uiso 1 1 d R
N1B N 0.4217(2) 0.23643(17) 0.26304(9) 0.0251(7) Uani 1 1 d .
H1BA H 0.4182 0.2068 0.2393 0.030 Uiso 1 1 d R
N2B N 0.5612(2) 0.23626(17) 0.19574(9) 0.0257(7) Uani 1 1 d .
H2BB H 0.4911 0.2364 0.1951 0.031 Uiso 1 1 d R
N3B N 0.4223(2) 0.14021(18) 0.07361(9) 0.0283(8) Uani 1 1 d .
H3BB H 0.4619 0.1135 0.0579 0.034 Uiso 1 1 d R
N4B N 0.2938(2) -0.05289(17) 0.06539(9) 0.0285(8) Uani 1 1 d .
H4BA H 0.2564 -0.0460 0.0866 0.034 Uiso 1 1 d R
N5B N 0.3118(2) -0.10368(17) 0.15258(9) 0.0257(7) Uani 1 1 d .
H5BA H 0.3026 -0.0537 0.1413 0.031 Uiso 1 1 d R
N6B N 0.2489(2) 0.06803(17) 0.25017(9) 0.0255(7) Uani 1 1 d .
H6BB H 0.2663 0.0572 0.2767 0.031 Uiso 1 1 d R
C1B C 0.3358(3) 0.2494(2) 0.28292(11) 0.0241(9) Uani 1 1 d .
C2B C 0.3740(3) 0.2990(2) 0.31704(12) 0.0312(10) Uani 1 1 d .
H2BA H 0.3324 0.3197 0.3367 0.037 Uiso 1 1 d R
C3B C 0.4848(3) 0.3147(2) 0.31780(11) 0.0285(9) Uani 1 1 d .
H3BA H 0.5323 0.3475 0.3382 0.034 Uiso 1 1 d R
C4B C 0.5139(3) 0.2753(2) 0.28424(11) 0.0239(9) Uani 1 1 d .
C5B C 0.6179(3) 0.2690(2) 0.27109(11) 0.0239(9) Uani 1 1 d .
C6B C 0.7080(3) 0.2811(2) 0.29907(11) 0.0249(9) Uani 1 1 d .
H6BA H 0.6997 0.2926 0.3273 0.030 Uiso 1 1 d R
C7B C 0.8095(3) 0.2758(2) 0.28863(12) 0.0267(9) Uani 1 1 d .
C8B C 0.8228(3) 0.2561(2) 0.24846(11) 0.0254(9) Uani 1 1 d .
H8BA H 0.8917 0.2509 0.2408 0.030 Uiso 1 1 d R
C9B C 0.7357(3) 0.2440(2) 0.21891(11) 0.0223(9) Uani 1 1 d .
C10B C 0.6345(3) 0.2510(2) 0.23036(11) 0.0221(9) Uani 1 1 d .
C11B C 0.6155(3) 0.2214(2) 0.16193(11) 0.0235(9) Uani 1 1 d .
C12B C 0.7227(3) 0.2244(2) 0.17559(11) 0.0226(9) Uani 1 1 d .
C13B C 0.7933(3) 0.2074(2) 0.14752(11) 0.0254(9) Uani 1 1 d .
H13C H 0.8671 0.2094 0.1565 0.030 Uiso 1 1 d R
C14B C 0.7566(3) 0.1874(2) 0.10707(12) 0.0283(9) Uani 1 1 d .
C15B C 0.6483(3) 0.1854(2) 0.09467(11) 0.0287(9) Uani 1 1 d .
H15C H 0.6233 0.1729 0.0664 0.034 Uiso 1 1 d R
C16B C 0.5751(3) 0.2005(2) 0.12132(11) 0.0258(9) Uani 1 1 d .
C17B C 0.4620(3) 0.1900(2) 0.10771(11) 0.0263(9) Uani 1 1 d .
C18B C 0.3767(3) 0.2193(2) 0.12224(12) 0.0321(10) Uani 1 1 d .
H18C H 0.3794 0.2564 0.1457 0.039 Uiso 1 1 d R
C19B C 0.2853(3) 0.1856(2) 0.09697(12) 0.0339(10) Uani 1 1 d .
H19C H 0.2143 0.1955 0.1000 0.041 Uiso 1 1 d R
C20B C 0.3145(3) 0.1365(2) 0.06675(11) 0.0265(9) Uani 1 1 d .
C21B C 0.2526(3) 0.0821(2) 0.03254(12) 0.0308(10) Uani 1 1 d .
C22B C 0.2987(3) -0.0008(2) 0.03248(11) 0.0276(9) Uani 1 1 d .
C23B C 0.3635(3) -0.0320(2) 0.00741(12) 0.0337(10) Uani 1 1 d .
H23D H 0.3833 -0.0074 -0.0177 0.040 Uiso 1 1 d R
C24B C 0.3976(3) -0.1059(2) 0.02541(12) 0.0337(10) Uani 1 1 d .
H24C H 0.4428 -0.1417 0.0143 0.040 Uiso 1 1 d R
C25B C 0.3530(3) -0.1178(2) 0.06137(11) 0.0259(9) Uani 1 1 d .
C26B C 0.3607(3) -0.1833(2) 0.09167(11) 0.0243(9) Uani 1 1 d .
C27B C 0.3847(3) -0.2626(2) 0.08042(12) 0.0307(10) Uani 1 1 d .
H27C H 0.3983 -0.2719 0.0526 0.037 Uiso 1 1 d R
C28B C 0.3902(3) -0.3294(2) 0.10741(12) 0.0299(10) Uani 1 1 d .
C29B C 0.3725(3) -0.3171(2) 0.14779(12) 0.0291(9) Uani 1 1 d .
H29C H 0.3769 -0.3622 0.1667 0.035 Uiso 1 1 d R
C30B C 0.3480(3) -0.2388(2) 0.16061(11) 0.0242(9) Uani 1 1 d .
C31B C 0.3422(3) -0.1734(2) 0.13271(11) 0.0238(9) Uani 1 1 d .
C32B C 0.2996(3) -0.1248(2) 0.19311(11) 0.0233(9) Uani 1 1 d .
C33B C 0.3209(3) -0.2080(2) 0.19926(11) 0.0225(9) Uani 1 1 d .
C34B C 0.3132(3) -0.2440(2) 0.23744(11) 0.0256(9) Uani 1 1 d .
H34C H 0.3310 -0.2999 0.2421 0.031 Uiso 1 1 d R
C35B C 0.2833(3) -0.1975(2) 0.26930(11) 0.0247(9) Uani 1 1 d .
C36B C 0.2613(3) -0.1150(2) 0.26201(11) 0.0251(9) Uani 1 1 d .
H36C H 0.2409 -0.0830 0.2841 0.030 Uiso 1 1 d R
C37B C 0.2690(3) -0.0758(2) 0.22437(11) 0.0232(9) Uani 1 1 d .
C38B C 0.2461(3) 0.0107(2) 0.21800(11) 0.0244(9) Uani 1 1 d .
C39B C 0.2171(3) 0.0520(2) 0.18302(12) 0.0333(10) Uani 1 1 d .
H39C H 0.2088 0.0285 0.1556 0.040 Uiso 1 1 d R
C40B C 0.2030(3) 0.1353(2) 0.19469(12) 0.0315(10) Uani 1 1 d .
H40C H 0.1826 0.1786 0.1766 0.038 Uiso 1 1 d R
C41B C 0.2223(3) 0.1438(2) 0.23598(11) 0.0234(9) Uani 1 1 d .
C42B C 0.2246(3) 0.2199(2) 0.26449(11) 0.0278(9) Uani 1 1 d .
C43B C 0.1545(3) 0.1979(2) 0.29890(12) 0.0372(11) Uani 1 1 d .
H43G H 0.1807 0.1531 0.3145 0.056 Uiso 1 1 d R
H43H H 0.1553 0.2464 0.3166 0.056 Uiso 1 1 d R
H43I H 0.0836 0.1798 0.2871 0.056 Uiso 1 1 d R
C44B C 0.1825(3) 0.2916(2) 0.23961(12) 0.0371(10) Uani 1 1 d .
H44G H 0.2265 0.3059 0.2182 0.056 Uiso 1 1 d R
H44H H 0.1116 0.2736 0.2278 0.056 Uiso 1 1 d R
H44I H 0.1833 0.3402 0.2572 0.056 Uiso 1 1 d R
C45B C 0.9029(3) 0.2890(2) 0.32088(12) 0.0349(10) Uani 1 1 d .
H45G H 0.9659 0.2840 0.3082 0.052 Uiso 1 1 d R
H45H H 0.9078 0.3442 0.3334 0.052 Uiso 1 1 d R
H45I H 0.8948 0.2471 0.3414 0.052 Uiso 1 1 d R
C46B C 0.8300(3) 0.1672(2) 0.07616(12) 0.0396(11) Uani 1 1 d .
H46G H 0.9008 0.1711 0.0892 0.059 Uiso 1 1 d R
H46H H 0.8084 0.1111 0.0650 0.059 Uiso 1 1 d R
H46I H 0.8269 0.2069 0.0545 0.059 Uiso 1 1 d R
C47B C 0.2624(3) 0.1254(2) -0.00876(12) 0.0460(12) Uani 1 1 d .
H47G H 0.3355 0.1347 -0.0133 0.069 Uiso 1 1 d R
H47H H 0.2238 0.0895 -0.0304 0.069 Uiso 1 1 d R
H47I H 0.2349 0.1785 -0.0084 0.069 Uiso 1 1 d R
C48B C 0.1356(3) 0.0677(2) 0.04009(14) 0.0459(12) Uani 1 1 d .
H48G H 0.1300 0.0412 0.0660 0.069 Uiso 1 1 d R
H48H H 0.1077 0.1206 0.0406 0.069 Uiso 1 1 d R
H48I H 0.0966 0.0317 0.0187 0.069 Uiso 1 1 d R
C49B C 0.4122(4) -0.4148(2) 0.09259(13) 0.0480(12) Uani 1 1 d .
H49G H 0.4128 -0.4532 0.1149 0.072 Uiso 1 1 d R
H49H H 0.3590 -0.4369 0.0711 0.072 Uiso 1 1 d R
H49I H 0.4798 -0.4083 0.0822 0.072 Uiso 1 1 d R
C50B C 0.2708(3) -0.2345(2) 0.31069(11) 0.0325(10) Uani 1 1 d .
H50G H 0.2880 -0.2912 0.3103 0.049 Uiso 1 1 d R
H50H H 0.3176 -0.2013 0.3312 0.049 Uiso 1 1 d R
H50I H 0.1995 -0.2349 0.3169 0.049 Uiso 1 1 d R
C1E C 0.5368(5) 0.0113(5) 0.2590(2) 0.124(3) Uani 1 1 d U
H1EA H 0.5575 -0.0112 0.2852 0.185 Uiso 1 1 d R
H1EB H 0.5589 0.0710 0.2596 0.185 Uiso 1 1 d R
H1EC H 0.4615 0.0008 0.2532 0.185 Uiso 1 1 d R
C2E C 0.5800(7) -0.0212(6) 0.2284(3) 0.177(4) Uani 1 1 d U
H2EA H 0.5588 -0.0801 0.2322 0.213 Uiso 1 1 d R
H2EB H 0.6535 -0.0118 0.2383 0.213 Uiso 1 1 d R
C3E C 0.5863(5) -0.0247(4) 0.1879(2) 0.098(2) Uani 1 1 d U
H3EA H 0.5997 0.0350 0.1842 0.117 Uiso 1 1 d R
H3EB H 0.5133 -0.0398 0.1782 0.117 Uiso 1 1 d R
C4E C 0.6299(8) -0.0478(7) 0.1570(3) 0.205(5) Uani 1 1 d U
H4EA H 0.6234 -0.1065 0.1637 0.247 Uiso 1 1 d R
H4EB H 0.7020 -0.0269 0.1661 0.247 Uiso 1 1 d R
C5E C 0.6357(6) -0.0566(5) 0.1166(2) 0.136(3) Uani 1 1 d U
H5EA H 0.6905 -0.0895 0.1112 0.204 Uiso 1 1 d R
H5EB H 0.5694 -0.0834 0.1035 0.204 Uiso 1 1 d R
H5EC H 0.6506 -0.0011 0.1061 0.204 Uiso 1 1 d R

loop_
_atom_site_aniso_label
_atom_site_aniso_U_11
_atom_site_aniso_U_22
_atom_site_aniso_U_33
_atom_site_aniso_U_23
_atom_site_aniso_U_13
_atom_site_aniso_U_12
N1 0.0264(19) 0.0299(18) 0.022(2) -0.0091(14) 0.0036(15) 0.0052(15)
N2 0.0206(17) 0.0333(18) 0.021(2) -0.0035(14) 0.0006(15) 0.0044(14)
N3 0.0237(19) 0.0341(18) 0.023(2) -0.0059(15) 0.0014(15) 0.0036(15)
N4 0.0324(19) 0.0240(18) 0.0187(19) -0.0038(14) 0.0001(14) 0.0016(15)
N5 0.0347(19) 0.0182(16) 0.024(2) 0.0010(14) 0.0058(15) 0.0086(14)
N6 0.0297(19) 0.0329(19) 0.023(2) -0.0050(15) 0.0008(15) 0.0071(15)
C1 0.025(2) 0.025(2) 0.025(2) 0.0019(17) 0.0060(18) 0.0035(18)
C2 0.027(2) 0.033(2) 0.028(3) -0.0056(19) 0.0065(18) 0.0050(19)
C3 0.030(2) 0.030(2) 0.031(3) -0.0087(18) 0.0042(19) 0.0006(19)
C4 0.025(2) 0.027(2) 0.022(2) -0.0007(17) 0.0033(18) 0.0019(18)
C5 0.028(2) 0.022(2) 0.020(2) -0.0013(16) 0.0058(18) 0.0001(17)
C6 0.031(2) 0.023(2) 0.022(2) -0.0051(17) 0.0016(18) 0.0040(18)
C7 0.026(2) 0.023(2) 0.027(3) 0.0007(17) 0.0015(18) 0.0035(17)
C8 0.030(2) 0.022(2) 0.025(3) 0.0017(17) 0.0020(19) 0.0053(17)
C9 0.021(2) 0.022(2) 0.025(2) -0.0014(16) -0.0005(17) 0.0035(17)
C10 0.026(2) 0.021(2) 0.021(2) -0.0027(16) 0.0008(18) 0.0025(17)
C11 0.026(2) 0.022(2) 0.024(2) -0.0008(17) 0.0040(18) 0.0059(17)
C12 0.025(2) 0.022(2) 0.022(2) -0.0015(16) 0.0009(18) 0.0028(17)
C13 0.025(2) 0.028(2) 0.025(3) 0.0003(17) 0.0013(18) 0.0068(17)
C14 0.029(2) 0.026(2) 0.026(3) 0.0002(17) 0.0045(19) 0.0055(18)
C15 0.036(3) 0.027(2) 0.022(2) -0.0023(17) 0.0045(19) 0.0063(19)
C16 0.026(2) 0.023(2) 0.024(2) 0.0019(17) 0.0014(18) 0.0078(17)
C17 0.029(2) 0.026(2) 0.021(2) -0.0030(17) 0.0017(18) 0.0047(18)
C18 0.037(3) 0.071(3) 0.033(3) -0.023(2) -0.004(2) 0.019(2)
C19 0.025(2) 0.057(3) 0.041(3) -0.010(2) -0.002(2) 0.012(2)
C20 0.027(2) 0.022(2) 0.028(3) 0.0019(17) -0.0024(19) 0.0047(18)
C21 0.027(2) 0.028(2) 0.030(3) 0.0015(18) -0.0011(18) 0.0034(18)
C22 0.026(2) 0.029(2) 0.021(2) 0.0037(18) 0.0022(17) 0.0048(18)
C23 0.039(2) 0.031(2) 0.019(2) 0.0012(18) 0.0046(18) 0.0030(19)
C24 0.039(3) 0.026(2) 0.023(3) -0.0020(18) 0.0033(19) 0.0023(19)
C25 0.029(2) 0.025(2) 0.021(2) -0.0035(17) 0.0056(17) 0.0022(18)
C26 0.027(2) 0.026(2) 0.021(2) 0.0027(17) 0.0037(17) -0.0009(18)
C27 0.036(2) 0.026(2) 0.022(2) -0.0054(18) 0.0056(18) 0.0031(19)
C28 0.037(2) 0.023(2) 0.026(3) -0.0011(18) 0.0040(19) 0.0074(18)
C29 0.034(2) 0.031(2) 0.027(3) 0.0049(18) 0.0039(19) 0.0075(19)
C30 0.029(2) 0.024(2) 0.022(2) -0.0024(18) 0.0029(18) 0.0043(18)
C31 0.026(2) 0.024(2) 0.021(2) -0.0007(18) 0.0011(17) 0.0038(17)
C32 0.025(2) 0.025(2) 0.019(2) 0.0026(17) 0.0016(17) 0.0026(17)
C33 0.024(2) 0.029(2) 0.019(2) -0.0012(17) 0.0011(17) 0.0025(18)
C34 0.031(2) 0.029(2) 0.026(3) 0.0010(19) 0.0010(19) 0.0048(18)
C35 0.023(2) 0.036(2) 0.021(2) -0.0004(18) 0.0017(17) 0.0015(18)
C36 0.025(2) 0.034(2) 0.025(3) -0.0075(18) 0.0038(18) 0.0045(18)
C37 0.022(2) 0.029(2) 0.026(3) -0.0035(18) 0.0036(18) 0.0009(18)
C38 0.026(2) 0.030(2) 0.023(2) -0.0028(19) 0.0051(18) 0.0060(18)
C39 0.059(3) 0.034(2) 0.023(3) -0.0028(19) 0.005(2) 0.014(2)
C40 0.049(3) 0.032(2) 0.028(3) 0.0018(19) 0.002(2) 0.012(2)
C41 0.021(2) 0.026(2) 0.036(3) 0.0008(19) 0.0020(18) 0.0067(18)
C42 0.023(2) 0.030(2) 0.040(3) -0.0064(19) 0.0027(19) 0.0081(18)
C43 0.033(3) 0.045(3) 0.062(3) -0.023(2) 0.017(2) -0.002(2)
C44 0.047(3) 0.035(2) 0.060(3) -0.009(2) -0.016(2) 0.015(2)
C45 0.031(2) 0.038(2) 0.031(3) -0.0036(19) 0.0017(19) 0.0047(19)
C46 0.035(3) 0.049(3) 0.030(3) 0.001(2) 0.008(2) 0.013(2)
C47 0.055(3) 0.033(2) 0.028(3) 0.0047(19) -0.007(2) -0.005(2)
C48 0.036(3) 0.043(3) 0.050(3) -0.011(2) -0.014(2) 0.012(2)
C49 0.065(3) 0.033(2) 0.036(3) 0.001(2) 0.012(2) 0.016(2)
C50 0.043(3) 0.045(3) 0.026(3) 0.007(2) 0.007(2) 0.012(2)
C1C 0.210(7) 0.131(5) 0.091(5) 0.029(5) 0.035(5) -0.020(5)
C2C 0.175(7) 0.228(8) 0.137(7) -0.041(7) 0.033(6) 0.018(6)
C3C 0.090(4) 0.105(5) 0.093(5) -0.012(4) 0.021(4) -0.038(4)
C4C 0.087(5) 0.130(6) 0.159(7) -0.019(5) -0.001(5) -0.014(4)
C5C 0.090(5) 0.142(6) 0.156(7) -0.048(5) -0.002(5) -0.004(4)
N1A 0.0238(19) 0.0284(17) 0.023(2) -0.0010(14) 0.0018(14) 0.0039(14)
N2A 0.0164(17) 0.0333(18) 0.0176(19) -0.0030(14) -0.0003(14) 0.0062(14)
N3A 0.0230(18) 0.0339(18) 0.0183(19) -0.0007(14) 0.0060(15) 0.0047(15)
N4A 0.0316(19) 0.0272(18) 0.0187(19) 0.0000(15) 0.0017(14) 0.0072(15)
N5A 0.0305(19) 0.0195(17) 0.023(2) 0.0037(14) 0.0041(14) 0.0046(14)
N6A 0.0311(19) 0.0280(19) 0.019(2) -0.0049(14) 0.0015(14) 0.0023(15)
C1A 0.022(2) 0.024(2) 0.025(2) 0.0036(17) 0.0002(18) 0.0017(17)
C2A 0.021(2) 0.039(2) 0.029(3) -0.0019(19) 0.0017(19) 0.0077(19)
C3A 0.030(2) 0.041(2) 0.024(2) -0.0047(18) 0.0013(19) 0.008(2)
C4A 0.024(2) 0.024(2) 0.021(2) -0.0020(17) 0.0028(17) 0.0011(17)
C5A 0.028(2) 0.0183(19) 0.020(2) -0.0005(16) 0.0004(18) 0.0034(17)
C6A 0.028(2) 0.028(2) 0.022(2) 0.0007(17) 0.0048(18) 0.0036(18)
C7A 0.027(2) 0.024(2) 0.021(2) -0.0037(17) 0.0053(18) 0.0023(17)
C8A 0.019(2) 0.027(2) 0.027(3) 0.0027(17) 0.0005(18) 0.0027(17)
C9A 0.022(2) 0.022(2) 0.018(2) -0.0022(16) 0.0002(17) 0.0058(17)
C10A 0.025(2) 0.022(2) 0.019(2) -0.0006(16) 0.0039(18) 0.0037(17)
C11A 0.021(2) 0.021(2) 0.020(2) -0.0006(16) -0.0025(17) 0.0047(17)
C12A 0.022(2) 0.022(2) 0.022(2) 0.0011(16) -0.0005(17) 0.0046(17)
C13A 0.020(2) 0.030(2) 0.024(3) 0.0009(17) 0.0036(18) 0.0038(17)
C14A 0.024(2) 0.031(2) 0.025(3) -0.0046(17) -0.0034(18) 0.0030(18)
C15A 0.026(2) 0.032(2) 0.021(2) -0.0044(17) 0.0036(18) 0.0045(18)
C16A 0.022(2) 0.022(2) 0.021(2) -0.0010(16) 0.0022(17) 0.0021(17)
C17A 0.028(2) 0.026(2) 0.021(2) 0.0016(17) 0.0014(18) 0.0091(18)
C18A 0.031(2) 0.040(2) 0.021(2) 0.0049(18) 0.0055(19) 0.0073(19)
C19A 0.032(3) 0.036(2) 0.025(3) -0.0006(19) 0.0111(19) 0.0031(19)
C20A 0.023(2) 0.021(2) 0.030(3) -0.0032(17) 0.0093(18) 0.0024(17)
C21A 0.022(2) 0.023(2) 0.031(2) -0.0021(17) 0.0073(18) 0.0047(17)
C22A 0.020(2) 0.028(2) 0.026(3) 0.0012(18) 0.0013(17) 0.0049(17)
C23A 0.029(2) 0.028(2) 0.034(3) 0.0059(18) -0.0002(19) 0.0041(18)
C24A 0.036(2) 0.032(2) 0.026(3) -0.0063(19) 0.0018(19) 0.0045(19)
C25A 0.025(2) 0.028(2) 0.024(3) -0.0009(19) 0.0053(18) 0.0014(18)
C26A 0.024(2) 0.022(2) 0.024(2) -0.0015(17) 0.0006(17) 0.0026(17)
C27A 0.032(2) 0.030(2) 0.021(2) -0.0029(18) 0.0019(18) 0.0021(18)
C28A 0.028(2) 0.031(2) 0.026(3) 0.0026(19) 0.0022(18) 0.0008(18)
C29A 0.033(2) 0.025(2) 0.028(3) 0.0009(18) 0.0014(19) 0.0036(18)
C30A 0.025(2) 0.024(2) 0.025(3) 0.0022(18) 0.0002(18) -0.0009(17)
C31A 0.021(2) 0.029(2) 0.022(2) 0.0002(18) 0.0048(17) -0.0002(17)
C32A 0.026(2) 0.022(2) 0.027(3) -0.0013(18) -0.0007(18) 0.0022(17)
C33A 0.025(2) 0.028(2) 0.023(2) -0.0008(18) 0.0011(17) 0.0037(18)
C34A 0.042(3) 0.031(2) 0.033(3) 0.0082(19) 0.006(2) 0.011(2)
C35A 0.038(3) 0.035(2) 0.030(3) 0.001(2) 0.005(2) 0.013(2)
C36A 0.036(2) 0.028(2) 0.028(3) -0.0076(18) 0.0059(19) 0.0083(19)
C37A 0.023(2) 0.028(2) 0.025(3) -0.0016(18) 0.0015(17) 0.0011(18)
C38A 0.024(2) 0.024(2) 0.023(3) -0.0013(17) 0.0029(17) 0.0029(17)
C39A 0.030(2) 0.028(2) 0.026(3) -0.0024(18) 0.0046(18) 0.0017(18)
C40A 0.032(2) 0.037(2) 0.019(2) 0.0009(19) 0.0052(18) 0.0017(19)
C41A 0.022(2) 0.030(2) 0.016(2) 0.0011(18) 0.0008(16) 0.0034(17)
C42A 0.026(2) 0.029(2) 0.026(2) 0.0013(17) -0.0027(18) -0.0027(18)
C43A 0.034(3) 0.037(2) 0.047(3) -0.003(2) -0.013(2) 0.010(2)
C44A 0.048(3) 0.034(2) 0.028(3) 0.0057(19) -0.001(2) -0.005(2)
C45A 0.029(2) 0.049(3) 0.030(3) -0.002(2) 0.0067(19) 0.008(2)
C46A 0.033(3) 0.067(3) 0.029(3) -0.009(2) -0.002(2) 0.006(2)
C47A 0.030(2) 0.032(2) 0.042(3) 0.000(2) 0.002(2) 0.0052(19)
C48A 0.025(2) 0.040(2) 0.045(3) -0.006(2) 0.009(2) 0.0080(19)
C49A 0.047(3) 0.042(2) 0.026(3) 0.0060(19) 0.001(2) 0.005(2)
C50A 0.069(3) 0.041(3) 0.044(3) -0.002(2) 0.010(2) 0.027(2)
C1D 0.050(3) 0.095(4) 0.096(5) 0.017(3) 0.007(3) 0.006(3)
C2D 0.146(6) 0.179(6) 0.095(5) -0.034(5) -0.031(5) 0.099(5)
C3D 0.065(4) 0.067(3) 0.080(4) 0.019(3) -0.001(3) -0.001(3)
C4D 0.133(6) 0.175(6) 0.095(5) -0.038(5) -0.026(5) 0.077(5)
C5D 0.164(6) 0.097(4) 0.083(5) 0.021(4) 0.006(4) 0.004(4)
N1B 0.0260(19) 0.0280(17) 0.0217(19) -0.0064(14) 0.0063(15) 0.0024(15)
N2B 0.0183(17) 0.0358(18) 0.023(2) -0.0014(14) 0.0055(15) -0.0002(14)
N3B 0.031(2) 0.0319(18) 0.023(2) -0.0026(15) 0.0050(15) 0.0052(15)
N4B 0.038(2) 0.0268(18) 0.022(2) -0.0002(15) 0.0052(15) 0.0071(16)
N5B 0.0344(19) 0.0241(17) 0.021(2) 0.0009(14) 0.0046(15) 0.0102(15)
N6B 0.0288(19) 0.0269(18) 0.0213(19) 0.0015(14) 0.0022(14) 0.0057(15)
C1B 0.025(2) 0.026(2) 0.024(2) 0.0021(17) 0.0081(18) 0.0053(17)
C2B 0.030(2) 0.037(2) 0.028(3) -0.0017(19) 0.0103(19) 0.0053(19)
C3B 0.033(2) 0.029(2) 0.022(2) -0.0079(18) 0.0027(18) 0.0010(18)
C4B 0.023(2) 0.024(2) 0.024(2) -0.0022(17) 0.0011(18) -0.0006(17)
C5B 0.027(2) 0.022(2) 0.024(2) -0.0006(17) 0.0050(18) 0.0040(17)
C6B 0.030(2) 0.026(2) 0.018(2) -0.0012(16) 0.0009(18) 0.0056(18)
C7B 0.026(2) 0.024(2) 0.029(3) -0.0010(17) 0.0001(18) 0.0045(18)
C8B 0.023(2) 0.023(2) 0.031(3) -0.0015(17) 0.0056(19) 0.0056(17)
C9B 0.027(2) 0.019(2) 0.022(2) 0.0013(16) 0.0074(18) 0.0029(17)
C10B 0.024(2) 0.020(2) 0.022(2) -0.0016(16) 0.0007(18) 0.0025(17)
C11B 0.030(2) 0.020(2) 0.023(2) 0.0004(16) 0.0088(18) 0.0040(17)
C12B 0.023(2) 0.021(2) 0.025(2) -0.0002(16) 0.0074(18) 0.0032(17)
C13B 0.026(2) 0.023(2) 0.028(3) 0.0003(17) 0.0076(18) 0.0011(17)
C14B 0.031(2) 0.025(2) 0.029(3) -0.0041(18) 0.0087(19) 0.0000(18)
C15B 0.039(3) 0.029(2) 0.018(2) -0.0036(17) 0.0052(19) -0.0018(19)
C16B 0.029(2) 0.024(2) 0.024(2) 0.0015(17) 0.0027(19) 0.0010(18)
C17B 0.030(2) 0.023(2) 0.026(2) 0.0010(17) 0.0006(19) 0.0040(18)
C18B 0.035(3) 0.034(2) 0.027(3) -0.0095(18) -0.001(2) 0.009(2)
C19B 0.028(2) 0.035(2) 0.039(3) 0.000(2) 0.003(2) 0.0059(19)
C20B 0.032(2) 0.021(2) 0.026(2) 0.0018(17) 0.0004(18) 0.0043(18)
C21B 0.035(2) 0.028(2) 0.028(3) 0.0007(18) -0.0038(19) 0.0041(19)
C22B 0.035(2) 0.025(2) 0.021(2) 0.0003(18) -0.0048(19) 0.0014(18)
C23B 0.041(3) 0.037(2) 0.023(3) 0.0026(19) 0.005(2) 0.003(2)
C24B 0.044(3) 0.030(2) 0.028(3) -0.0004(19) 0.009(2) 0.008(2)
C25B 0.030(2) 0.023(2) 0.024(2) 0.0002(17) 0.0005(18) 0.0048(18)
C26B 0.026(2) 0.027(2) 0.020(2) -0.0019(17) 0.0010(17) 0.0064(18)
C27B 0.032(2) 0.035(2) 0.027(3) -0.0013(19) 0.0077(18) 0.0060(19)
C28B 0.039(3) 0.026(2) 0.027(3) -0.0007(18) 0.0071(19) 0.0094(19)
C29B 0.034(2) 0.029(2) 0.026(3) 0.0030(18) 0.0037(19) 0.0096(19)
C30B 0.022(2) 0.024(2) 0.027(2) -0.0037(18) 0.0019(17) 0.0035(17)
C31B 0.025(2) 0.022(2) 0.025(2) -0.0049(18) 0.0035(17) 0.0038(17)
C32B 0.023(2) 0.025(2) 0.021(2) -0.0018(17) 0.0004(17) 0.0020(17)
C33B 0.023(2) 0.023(2) 0.021(2) -0.0011(17) 0.0004(17) 0.0024(17)
C34B 0.025(2) 0.024(2) 0.028(3) 0.0011(18) 0.0008(18) 0.0054(17)
C35B 0.022(2) 0.031(2) 0.021(2) 0.0009(18) 0.0017(17) 0.0039(18)
C36B 0.023(2) 0.027(2) 0.025(2) -0.0052(18) 0.0034(17) 0.0032(17)
C37B 0.020(2) 0.029(2) 0.020(2) -0.0046(18) 0.0003(17) 0.0035(17)
C38B 0.027(2) 0.025(2) 0.021(2) -0.0057(18) 0.0041(17) 0.0038(18)
C39B 0.046(3) 0.034(2) 0.022(3) -0.0027(19) 0.006(2) 0.013(2)
C40B 0.045(3) 0.028(2) 0.022(3) 0.0041(18) 0.0021(19) 0.0112(19)
C41B 0.022(2) 0.023(2) 0.026(3) 0.0014(17) 0.0041(17) 0.0058(17)
C42B 0.027(2) 0.027(2) 0.030(3) -0.0014(18) 0.0046(18) 0.0055(18)
C43B 0.035(2) 0.035(2) 0.043(3) -0.008(2) 0.014(2) 0.002(2)
C44B 0.036(3) 0.029(2) 0.044(3) -0.0035(19) -0.006(2) 0.009(2)
C45B 0.031(2) 0.039(2) 0.034(3) -0.0028(19) 0.0015(19) 0.0048(19)
C46B 0.038(3) 0.050(3) 0.031(3) -0.009(2) 0.014(2) -0.001(2)
C47B 0.071(3) 0.035(2) 0.028(3) 0.002(2) -0.014(2) 0.007(2)
C48B 0.036(3) 0.034(2) 0.065(3) -0.004(2) -0.011(2) 0.008(2)
C49B 0.076(3) 0.033(2) 0.039(3) -0.001(2) 0.012(2) 0.019(2)
C50B 0.030(2) 0.039(2) 0.028(3) 0.0019(19) 0.0059(19) 0.0034(19)
C1E 0.061(4) 0.177(6) 0.122(6) -0.007(5) -0.012(4) -0.006(4)
C2E 0.159(7) 0.221(8) 0.143(7) -0.079(6) 0.031(6) -0.011(6)
C3E 0.064(4) 0.137(5) 0.074(4) 0.028(4) -0.020(3) -0.039(4)
C4E 0.180(8) 0.269(9) 0.158(8) -0.077(7) 0.035(7) -0.014(7)
C5E 0.141(6) 0.148(6) 0.099(5) 0.033(5) 0.003(5) -0.055(5)

loop_
_atom_type_symbol
_atom_type_description
_atom_type_scat_dispersion_real
_atom_type_scat_dispersion_imag
_atom_type_scat_source
C C 0.0033 0.0016 'International Tables Vol C Tables 4.2.6.8 and 6.1.1.4'
H H 0.0000 0.0000 'International Tables Vol C Tables 4.2.6.8 and 6.1.1.4'
N N 0.0061 0.0033 'International Tables Vol C Tables 4.2.6.8 and 6.1.1.4'

loop_
_geom_angle_atom_site_label_1
_geom_angle_atom_site_label_2
_geom_angle_atom_site_label_3
_geom_angle
C1 N1 C4 110.6(3)
C10 N2 C11 108.4(3)
C17 N3 C20 111.1(3)
C22 N4 C25 110.5(3)
C32 N5 C31 108.1(3)
C41 N6 C38 110.7(3)
C2 C1 N1 106.5(3)
C2 C1 C42 129.9(3)
N1 C1 C42 123.2(3)
C1 C2 C3 108.2(3)
C4 C3 C2 108.4(3)
C3 C4 N1 106.4(3)
C3 C4 C5 129.8(3)
N1 C4 C5 123.8(3)
C10 C5 C6 116.0(3)
C10 C5 C4 124.3(3)
C6 C5 C4 119.7(3)
C5 C6 C7 123.4(3)
C8 C7 C6 118.6(3)
C8 C7 C45 120.6(3)
C6 C7 C45 120.7(3)
C7 C8 C9 120.1(3)
C8 C9 C10 120.0(3)
C8 C9 C12 132.8(3)
C10 C9 C12 107.2(3)
C5 C10 N2 129.2(3)
C5 C10 C9 121.9(3)
N2 C10 C9 108.9(3)
N2 C11 C16 129.2(3)
N2 C11 C12 108.6(3)
C16 C11 C12 122.1(3)
C13 C12 C11 119.8(3)
C13 C12 C9 133.2(3)
C11 C12 C9 107.0(3)
C14 C13 C12 120.1(3)
C13 C14 C15 118.6(3)
C13 C14 C46 121.3(3)
C15 C14 C46 120.0(3)
C14 C15 C16 124.4(4)
C15 C16 C11 114.9(3)
C15 C16 C17 122.7(3)
C11 C16 C17 122.3(3)
C18 C17 N3 106.0(3)
C18 C17 C16 132.7(4)
N3 C17 C16 121.3(3)
C17 C18 C19 108.1(4)
C20 C19 C18 108.2(3)
C19 C20 N3 106.6(3)
C19 C20 C21 130.8(3)
N3 C20 C21 122.4(3)
C20 C21 C22 110.0(3)
C20 C21 C47 111.1(3)
C22 C21 C47 108.9(3)
C20 C21 C48 109.2(3)
C22 C21 C48 108.9(3)
C47 C21 C48 108.7(3)
C23 C22 N4 106.8(3)
C23 C22 C21 130.6(3)
N4 C22 C21 122.3(3)
C22 C23 C24 108.0(3)
C25 C24 C23 108.2(3)
C24 C25 N4 106.5(3)
C24 C25 C26 129.6(3)
N4 C25 C26 124.0(3)
C27 C26 C31 116.0(3)
C27 C26 C25 119.5(3)
C31 C26 C25 124.4(3)
C26 C27 C28 123.7(3)
C29 C28 C27 118.9(3)
C29 C28 C49 120.5(3)
C27 C28 C49 120.6(3)
C28 C29 C30 119.2(3)
C29 C30 C31 120.4(3)
C29 C30 C33 132.5(3)
C31 C30 C33 107.1(3)
N5 C31 C26 129.3(3)
N5 C31 C30 109.0(3)
C26 C31 C30 121.7(3)
N5 C32 C33 109.0(3)
N5 C32 C37 128.9(3)
C33 C32 C37 122.0(3)
C34 C33 C32 120.3(3)
C34 C33 C30 132.8(3)
C32 C33 C30 106.9(3)
C33 C34 C35 119.7(3)
C34 C35 C36 118.2(3)
C34 C35 C50 121.5(3)
C36 C35 C50 120.3(3)
C37 C36 C35 124.7(3)
C36 C37 C32 114.9(3)
C36 C37 C38 122.6(3)
C32 C37 C38 122.5(3)
C39 C38 N6 106.0(3)
C39 C38 C37 133.4(3)
N6 C38 C37 120.6(3)
C38 C39 C40 109.0(4)
C41 C40 C39 108.2(3)
C40 C41 N6 106.2(3)
C40 C41 C42 131.7(3)
N6 C41 C42 122.1(3)
C41 C42 C1 111.7(3)
C41 C42 C44 108.8(3)
C1 C42 C44 108.4(3)
C41 C42 C43 110.4(3)
C1 C42 C43 108.5(3)
C44 C42 C43 109.0(3)
C1C C2C C3C 130.4(10)
C2C C3C C4C 122.3(8)
C5C C4C C3C 117.2(8)
C1A N1A C4A 110.3(3)
C10A N2A C11A 108.7(3)
C17A N3A C20A 110.2(3)
C22A N4A C25A 111.0(3)
C31A N5A C32A 108.1(3)
C41A N6A C38A 111.0(3)
C2A C1A N1A 107.1(3)
C2A C1A C42A 130.8(3)
N1A C1A C42A 122.0(3)
C1A C2A C3A 107.9(3)
C4A C3A C2A 108.3(3)
C3A C4A N1A 106.5(3)
C3A C4A C5A 131.5(3)
N1A C4A C5A 122.0(3)
C10A C5A C6A 115.6(3)
C10A C5A C4A 122.3(3)
C6A C5A C4A 122.2(3)
C7A C6A C5A 123.6(3)
C8A C7A C6A 119.1(3)
C8A C7A C45A 121.5(3)
C6A C7A C45A 119.4(3)
C7A C8A C9A 119.5(3)
C8A C9A C10A 119.9(3)
C8A C9A C12A 133.4(3)
C10A C9A C12A 106.7(3)
N2A C10A C5A 129.0(3)
N2A C10A C9A 108.7(3)
C5A C10A C9A 122.2(3)
N2A C11A C16A 129.6(3)
N2A C11A C12A 108.6(3)
C16A C11A C12A 121.8(3)
C13A C12A C11A 120.0(3)
C13A C12A C9A 132.7(3)
C11A C12A C9A 107.3(3)
C14A C13A C12A 119.8(3)
C13A C14A C15A 118.8(3)
C13A C14A C46A 120.3(3)
C15A C14A C46A 120.9(3)
C16A C15A C14A 123.3(3)
C15A C16A C11A 116.3(3)
C15A C16A C17A 120.6(3)
C11A C16A C17A 123.1(3)
C18A C17A N3A 106.8(3)
C18A C17A C16A 131.1(3)
N3A C17A C16A 122.1(3)
C17A C18A C19A 107.7(3)
C20A C19A C18A 108.5(3)
C19A C20A N3A 106.8(3)
C19A C20A C21A 131.9(3)
N3A C20A C21A 120.9(3)
C20A C21A C22A 108.5(3)
C20A C21A C48A 109.2(3)
C22A C21A C48A 109.5(3)
C20A C21A C47A 111.4(3)
C22A C21A C47A 109.0(3)
C48A C21A C47A 109.1(3)
C23A C22A N4A 106.8(3)
C23A C22A C21A 133.1(3)
N4A C22A C21A 120.1(3)
C22A C23A C24A 107.9(3)
C25A C24A C23A 107.8(3)
C24A C25A N4A 106.4(3)
C24A C25A C26A 133.8(3)
N4A C25A C26A 119.8(3)
C27A C26A C31A 115.8(3)
C27A C26A C25A 120.6(3)
C31A C26A C25A 123.3(3)
C26A C27A C28A 124.2(3)
C29A C28A C27A 118.3(3)
C29A C28A C49A 122.0(3)
C27A C28A C49A 119.8(3)
C28A C29A C30A 119.7(3)
C29A C30A C31A 119.8(3)
C29A C30A C33A 133.0(3)
C31A C30A C33A 107.2(3)
C26A C31A N5A 128.7(3)
C26A C31A C30A 122.2(3)
N5A C31A C30A 108.9(3)
C37A C32A N5A 129.1(3)
C37A C32A C33A 122.3(3)
N5A C32A C33A 108.6(3)
C34A C33A C32A 119.6(3)
C34A C33A C30A 133.3(4)
C32A C33A C30A 107.1(3)
C35A C34A C33A 119.8(4)
C34A C35A C36A 118.7(3)
C34A C35A C50A 120.6(4)
C36A C35A C50A 120.7(4)
C37A C36A C35A 124.0(4)
C36A C37A C32A 115.6(3)
C36A C37A C38A 120.9(3)
C32A C37A C38A 123.5(3)
C39A C38A N6A 106.2(3)
C39A C38A C37A 131.0(3)
N6A C38A C37A 122.7(3)
C38A C39A C40A 108.1(3)
C41A C40A C39A 107.8(3)
C40A C41A N6A 106.8(3)
C40A C41A C42A 131.8(3)
N6A C41A C42A 121.1(3)
C1A C42A C41A 109.3(3)
C1A C42A C43A 109.5(3)
C41A C42A C43A 109.4(3)
C1A C42A C44A 111.5(3)
C41A C42A C44A 108.6(3)
C43A C42A C44A 108.5(3)
C3D C2D C1D 126.9(6)
C2D C3D C4D 125.0(6)
C5D C4D C3D 124.0(6)
C1B N1B C4B 111.0(3)
C10B N2B C11B 108.3(3)
C20B N3B C17B 111.2(3)
C22B N4B C25B 110.8(3)
C32B N5B C31B 108.1(3)
C41B N6B C38B 110.6(3)
C2B C1B N1B 106.4(3)
C2B C1B C42B 131.5(3)
N1B C1B C42B 121.8(3)
C1B C2B C3B 108.0(3)
C4B C3B C2B 108.5(3)
C3B C4B N1B 106.1(3)
C3B C4B C5B 131.0(3)
N1B C4B C5B 122.8(3)
C6B C5B C10B 115.7(3)
C6B C5B C4B 120.8(3)
C10B C5B C4B 123.5(3)
C5B C6B C7B 123.8(3)
C8B C7B C6B 119.0(3)
C8B C7B C45B 120.5(3)
C6B C7B C45B 120.5(3)
C7B C8B C9B 120.0(3)
C8B C9B C10B 119.6(3)
C8B C9B C12B 133.8(3)
C10B C9B C12B 106.6(3)
N2B C10B C5B 129.2(3)
N2B C10B C9B 108.9(3)
C5B C10B C9B 121.9(3)
C16B C11B C12B 122.5(3)
C16B C11B N2B 129.0(3)
C12B C11B N2B 108.4(3)
C11B C12B C13B 119.2(3)
C11B C12B C9B 107.8(3)
C13B C12B C9B 133.0(3)
C14B C13B C12B 120.0(3)
C13B C14B C15B 118.8(3)
C13B C14B C46B 121.5(3)
C15B C14B C46B 119.7(3)
C16B C15B C14B 123.4(4)
C15B C16B C11B 116.1(3)
C15B C16B C17B 121.2(3)
C11B C16B C17B 122.6(3)
C18B C17B N3B 105.9(3)
C18B C17B C16B 133.8(3)
N3B C17B C16B 120.3(3)
C17B C18B C19B 108.4(3)
C20B C19B C18B 108.4(3)
C19B C20B N3B 106.1(3)
C19B C20B C21B 132.8(4)
N3B C20B C21B 121.0(3)
C20B C21B C22B 106.9(3)
C20B C21B C47B 110.3(3)
C22B C21B C47B 110.2(3)
C20B C21B C48B 109.5(3)
C22B C21B C48B 110.9(3)
C47B C21B C48B 108.9(3)
C23B C22B N4B 106.9(3)
C23B C22B C21B 131.5(4)
N4B C22B C21B 120.7(3)
C22B C23B C24B 108.0(3)
C25B C24B C23B 107.7(3)
C24B C25B N4B 106.6(3)
C24B C25B C26B 130.9(3)
N4B C25B C26B 122.5(3)
C27B C26B C31B 115.6(3)
C27B C26B C25B 120.4(3)
C31B C26B C25B 124.0(3)
C26B C27B C28B 123.7(4)
C29B C28B C27B 119.1(3)
C29B C28B C49B 120.1(3)
C27B C28B C49B 120.8(3)
C28B C29B C30B 119.4(3)
C29B C30B C31B 120.1(3)
C29B C30B C33B 132.5(3)
C31B C30B C33B 107.4(3)
C30B C31B C26B 122.1(3)
C30B C31B N5B 108.7(3)
C26B C31B N5B 129.1(3)
N5B C32B C37B 128.7(3)
N5B C32B C33B 109.3(3)
C37B C32B C33B 122.0(3)
C34B C33B C32B 120.2(3)
C34B C33B C30B 133.3(3)
C32B C33B C30B 106.6(3)
C35B C34B C33B 119.7(3)
C34B C35B C36B 118.7(3)
C34B C35B C50B 121.6(3)
C36B C35B C50B 119.6(3)
C37B C36B C35B 123.7(3)
C36B C37B C32B 115.8(3)
C36B C37B C38B 122.1(3)
C32B C37B C38B 122.1(3)
C39B C38B N6B 106.2(3)
C39B C38B C37B 131.5(3)
N6B C38B C37B 122.3(3)
C38B C39B C40B 107.7(3)
C41B C40B C39B 108.4(3)
C40B C41B N6B 107.0(3)
C40B C41B C42B 131.0(3)
N6B C41B C42B 121.8(3)
C1B C42B C41B 110.5(3)
C1B C42B C43B 109.4(3)
C41B C42B C43B 110.5(3)
C1B C42B C44B 108.9(3)
C41B C42B C44B 108.7(3)
C43B C42B C44B 108.8(3)
C1E C2E C3E 147.1(11)
C4E C3E C2E 150.9(10)
C3E C4E C5E 152.8(12)

loop_
_geom_bond_atom_site_label_1
_geom_bond_atom_site_label_2
_geom_bond_distance
N1 C1 1.381(4)
N1 C4 1.384(4)
N2 C10 1.395(4)
N2 C11 1.401(4)
N3 C17 1.375(4)
N3 C20 1.377(4)
N4 C22 1.378(4)
N4 C25 1.382(4)
N5 C32 1.397(4)
N5 C31 1.399(4)
N6 C41 1.380(4)
N6 C38 1.386(4)
C1 C2 1.366(5)
C1 C42 1.513(5)
C2 C3 1.417(5)
C3 C4 1.364(5)
C4 C5 1.466(5)
C5 C10 1.394(5)
C5 C6 1.399(5)
C6 C7 1.407(5)
C7 C8 1.381(5)
C7 C45 1.509(5)
C8 C9 1.388(5)
C9 C10 1.409(5)
C9 C12 1.439(5)
C11 C16 1.409(5)
C11 C12 1.414(5)
C12 C13 1.392(5)
C13 C14 1.385(5)
C14 C15 1.398(5)
C14 C46 1.506(5)
C15 C16 1.401(5)
C16 C17 1.456(5)
C17 C18 1.369(5)
C18 C19 1.422(5)
C19 C20 1.353(5)
C20 C21 1.514(5)
C21 C22 1.517(5)
C21 C47 1.535(5)
C21 C48 1.538(5)
C22 C23 1.365(5)
C23 C24 1.419(5)
C24 C25 1.367(5)
C25 C26 1.467(5)
C26 C27 1.393(5)
C26 C31 1.400(5)
C27 C28 1.400(5)
C28 C29 1.388(5)
C28 C49 1.505(5)
C29 C30 1.399(5)
C30 C31 1.401(5)
C30 C33 1.443(5)
C32 C33 1.405(5)
C32 C37 1.411(5)
C33 C34 1.393(5)
C34 C35 1.394(5)
C35 C36 1.401(5)
C35 C50 1.505(5)
C36 C37 1.398(5)
C37 C38 1.459(5)
C38 C39 1.356(5)
C39 C40 1.409(5)
C40 C41 1.366(5)
C41 C42 1.509(5)
C42 C44 1.536(5)
C42 C43 1.544(5)
C1C C2C 1.361(9)
C2C C3C 1.403(9)
C3C C4C 1.488(9)
C4C C5C 1.357(8)
N1A C1A 1.379(4)
N1A C4A 1.385(4)
N2A C10A 1.389(4)
N2A C11A 1.395(4)
N3A C17A 1.377(4)
N3A C20A 1.382(4)
N4A C22A 1.372(4)
N4A C25A 1.380(4)
N5A C31A 1.402(4)
N5A C32A 1.407(4)
N6A C41A 1.372(4)
N6A C38A 1.379(4)
C1A C2A 1.364(5)
C1A C42A 1.506(5)
C2A C3A 1.420(5)
C3A C4A 1.368(5)
C4A C5A 1.463(5)
C5A C10A 1.399(5)
C5A C6A 1.405(5)
C6A C7A 1.402(5)
C7A C8A 1.385(5)
C7A C45A 1.511(5)
C8A C9A 1.403(5)
C9A C10A 1.408(5)
C9A C12A 1.442(5)
C11A C16A 1.399(5)
C11A C12A 1.399(5)
C12A C13A 1.396(5)
C13A C14A 1.383(5)
C14A C15A 1.401(5)
C14A C46A 1.513(5)
C15A C16A 1.392(5)
C16A C17A 1.463(5)
C17A C18A 1.373(5)
C18A C19A 1.413(5)
C19A C20A 1.360(5)
C20A C21A 1.515(5)
C21A C22A 1.516(5)
C21A C48A 1.536(5)
C21A C47A 1.538(5)
C22A C23A 1.362(5)
C23A C24A 1.430(5)
C24A C25A 1.369(5)
C25A C26A 1.458(5)
C26A C27A 1.388(5)
C26A C31A 1.397(5)
C27A C28A 1.409(5)
C28A C29A 1.388(5)
C28A C49A 1.505(5)
C29A C30A 1.401(5)
C30A C31A 1.406(5)
C30A C33A 1.445(5)
C32A C37A 1.401(5)
C32A C33A 1.410(5)
C33A C34A 1.395(5)
C34A C35A 1.386(5)
C35A C36A 1.403(5)
C35A C50A 1.502(5)
C36A C37A 1.388(5)
C37A C38A 1.461(5)
C38A C39A 1.373(5)
C39A C40A 1.421(5)
C40A C41A 1.369(5)
C41A C42A 1.520(5)
C42A C43A 1.533(5)
C42A C44A 1.539(5)
C1D C2D 1.439(7)
C2D C3D 1.410(7)
C3D C4D 1.449(8)
C4D C5D 1.413(8)
N1B C1B 1.377(4)
N1B C4B 1.381(4)
N2B C10B 1.396(4)
N2B C11B 1.404(4)
N3B C20B 1.377(4)
N3B C17B 1.378(4)
N4B C22B 1.373(4)
N4B C25B 1.375(4)
N5B C32B 1.395(4)
N5B C31B 1.401(4)
N6B C41B 1.373(4)
N6B C38B 1.384(4)
C1B C2B 1.374(5)
C1B C42B 1.509(5)
C2B C3B 1.413(5)
C3B C4B 1.369(5)
C4B C5B 1.463(5)
C5B C6B 1.393(5)
C5B C10B 1.407(5)
C6B C7B 1.396(5)
C7B C8B 1.384(5)
C7B C45B 1.509(5)
C8B C9B 1.395(5)
C9B C10B 1.409(5)
C9B C12B 1.439(5)
C11B C16B 1.399(5)
C11B C12B 1.400(5)
C12B C13B 1.406(5)
C13B C14B 1.381(5)
C14B C15B 1.407(5)
C14B C46B 1.514(5)
C15B C16B 1.390(5)
C16B C17B 1.466(5)
C17B C18B 1.372(5)
C18B C19B 1.410(5)
C19B C20B 1.368(5)
C20B C21B 1.504(5)
C21B C22B 1.518(5)
C21B C47B 1.538(5)
C21B C48B 1.540(5)
C22B C23B 1.363(5)
C23B C24B 1.425(5)
C24B C25B 1.369(5)
C25B C26B 1.458(5)
C26B C27B 1.396(5)
C26B C31B 1.401(5)
C27B C28B 1.399(5)
C28B C29B 1.383(5)
C28B C49B 1.513(5)
C29B C30B 1.400(5)
C30B C31B 1.401(5)
C30B C33B 1.446(5)
C32B C37B 1.400(5)
C32B C33B 1.403(5)
C33B C34B 1.392(5)
C34B C35B 1.388(5)
C35B C36B 1.400(5)
C35B C50B 1.503(5)
C36B C37B 1.398(5)
C37B C38B 1.462(5)
C38B C39B 1.372(5)
C39B C40B 1.420(5)
C40B C41B 1.353(5)
C41B C42B 1.520(5)
C42B C43B 1.533(5)
C42B C44B 1.537(5)
C1E C2E 1.329(9)
C2E C3E 1.338(9)
C3E C4E 1.281(9)
C4E C5E 1.342(10)

loop_
_geom_torsion_atom_site_label_1
_geom_torsion_atom_site_label_2
_geom_torsion_atom_site_label_3
_geom_torsion_atom_site_label_4
_geom_torsion
C4 N1 C1 C2 -1.5(4)
C4 N1 C1 C42 -174.8(3)
N1 C1 C2 C3 0.5(4)
C42 C1 C2 C3 173.3(4)
C1 C2 C3 C4 0.6(4)
C2 C3 C4 N1 -1.4(4)
C2 C3 C4 C5 177.7(3)
C1 N1 C4 C3 1.8(4)
C1 N1 C4 C5 -177.4(3)
C3 C4 C5 C10 152.7(4)
N1 C4 C5 C10 -28.2(5)
C3 C4 C5 C6 -26.3(6)
N1 C4 C5 C6 152.7(3)
C10 C5 C6 C7 -1.2(5)
C4 C5 C6 C7 178.0(3)
C5 C6 C7 C8 0.3(5)
C5 C6 C7 C45 178.8(3)
C6 C7 C8 C9 1.2(5)
C45 C7 C8 C9 -177.2(3)
C7 C8 C9 C10 -1.9(5)
C7 C8 C9 C12 -179.7(3)
C6 C5 C10 N2 -178.5(3)
C4 C5 C10 N2 2.4(6)
C6 C5 C10 C9 0.5(5)
C4 C5 C10 C9 -178.6(3)
C11 N2 C10 C5 -179.6(3)
C11 N2 C10 C9 1.3(4)
C8 C9 C10 C5 1.0(5)
C12 C9 C10 C5 179.3(3)
C8 C9 C10 N2 -179.8(3)
C12 C9 C10 N2 -1.5(4)
C10 N2 C11 C16 -176.8(3)
C10 N2 C11 C12 -0.6(4)
N2 C11 C12 C13 -177.5(3)
C16 C11 C12 C13 -1.0(5)
N2 C11 C12 C9 -0.3(4)
C16 C11 C12 C9 176.2(3)
C8 C9 C12 C13 -4.2(7)
C10 C9 C12 C13 177.8(4)
C8 C9 C12 C11 179.1(4)
C10 C9 C12 C11 1.1(4)
C11 C12 C13 C14 -0.3(5)
C9 C12 C13 C14 -176.6(4)
C12 C13 C14 C15 0.2(5)
C12 C13 C14 C46 177.7(3)
C13 C14 C15 C16 1.1(6)
C46 C14 C15 C16 -176.4(3)
C14 C15 C16 C11 -2.3(5)
C14 C15 C16 C17 174.3(3)
N2 C11 C16 C15 177.9(3)
C12 C11 C16 C15 2.2(5)
N2 C11 C16 C17 1.2(6)
C12 C11 C16 C17 -174.4(3)
C20 N3 C17 C18 0.4(4)
C20 N3 C17 C16 -177.5(3)
C15 C16 C17 C18 170.8(4)
C11 C16 C17 C18 -12.8(6)
C15 C16 C17 N3 -12.1(5)
C11 C16 C17 N3 164.3(3)
N3 C17 C18 C19 -0.5(5)
C16 C17 C18 C19 176.9(4)
C17 C18 C19 C20 0.5(5)
C18 C19 C20 N3 -0.3(5)
C18 C19 C20 C21 -176.5(4)
C17 N3 C20 C19 0.0(4)
C17 N3 C20 C21 176.6(3)
C19 C20 C21 C22 107.1(4)
N3 C20 C21 C22 -68.6(4)
C19 C20 C21 C47 -132.2(4)
N3 C20 C21 C47 52.1(4)
C19 C20 C21 C48 -12.3(6)
N3 C20 C21 C48 172.0(3)
C25 N4 C22 C23 -0.9(4)
C25 N4 C22 C21 -175.9(3)
C20 C21 C22 C23 163.8(4)
C47 C21 C22 C23 41.9(5)
C48 C21 C22 C23 -76.5(5)
C20 C21 C22 N4 -22.4(5)
C47 C21 C22 N4 -144.4(3)
C48 C21 C22 N4 97.2(4)
N4 C22 C23 C24 0.4(4)
C21 C22 C23 C24 174.8(4)
C22 C23 C24 C25 0.3(4)
C23 C24 C25 N4 -0.8(4)
C23 C24 C25 C26 177.1(4)
C22 N4 C25 C24 1.1(4)
C22 N4 C25 C26 -177.0(3)
C24 C25 C26 C27 -24.2(6)
N4 C25 C26 C27 153.4(3)
C24 C25 C26 C31 153.6(4)
N4 C25 C26 C31 -28.8(5)
C31 C26 C27 C28 0.2(5)
C25 C26 C27 C28 178.2(3)
C26 C27 C28 C29 0.2(6)
C26 C27 C28 C49 179.4(4)
C27 C28 C29 C30 -0.2(5)
C49 C28 C29 C30 -179.3(3)
C28 C29 C30 C31 -0.3(5)
C28 C29 C30 C33 -178.1(4)
C32 N5 C31 C26 -178.3(4)
C32 N5 C31 C30 2.1(4)
C27 C26 C31 N5 179.7(3)
C25 C26 C31 N5 1.9(6)
C27 C26 C31 C30 -0.7(5)
C25 C26 C31 C30 -178.6(3)
C29 C30 C31 N5 -179.6(3)
C33 C30 C31 N5 -1.3(4)
C29 C30 C31 C26 0.8(5)
C33 C30 C31 C26 179.1(3)
C31 N5 C32 C33 -2.1(4)
C31 N5 C32 C37 -177.2(3)
N5 C32 C33 C34 -178.2(3)
C37 C32 C33 C34 -2.8(5)
N5 C32 C33 C30 1.3(4)
C37 C32 C33 C30 176.8(3)
C29 C30 C33 C34 -2.5(7)
C31 C30 C33 C34 179.4(4)
C29 C30 C33 C32 178.0(4)
C31 C30 C33 C32 0.0(4)
C32 C33 C34 C35 -0.4(5)
C30 C33 C34 C35 -179.8(4)
C33 C34 C35 C36 1.3(5)
C33 C34 C35 C50 -179.4(3)
C34 C35 C36 C37 1.0(6)
C50 C35 C36 C37 -178.3(3)
C35 C36 C37 C32 -3.9(5)
C35 C36 C37 C38 173.8(3)
N5 C32 C37 C36 179.1(3)
C33 C32 C37 C36 4.7(5)
N5 C32 C37 C38 1.5(6)
C33 C32 C37 C38 -173.0(3)
C41 N6 C38 C39 0.7(4)
C41 N6 C38 C37 -177.5(3)
C36 C37 C38 C39 160.7(4)
C32 C37 C38 C39 -21.8(6)
C36 C37 C38 N6 -21.7(5)
C32 C37 C38 N6 155.8(3)
N6 C38 C39 C40 -0.6(4)
C37 C38 C39 C40 177.3(4)
C38 C39 C40 C41 0.3(5)
C39 C40 C41 N6 0.2(4)
C39 C40 C41 C42 -179.7(4)
C38 N6 C41 C40 -0.6(4)
C38 N6 C41 C42 179.3(3)
C40 C41 C42 C1 115.9(4)
N6 C41 C42 C1 -64.0(4)
C40 C41 C42 C44 -3.7(6)
N6 C41 C42 C44 176.4(3)
C40 C41 C42 C43 -123.3(4)
N6 C41 C42 C43 56.9(4)
C2 C1 C42 C41 164.8(4)
N1 C1 C42 C41 -23.5(5)
C2 C1 C42 C44 -75.4(5)
N1 C1 C42 C44 96.3(4)
C2 C1 C42 C43 42.8(5)
N1 C1 C42 C43 -145.5(3)
C1C C2C C3C C4C 178.6(9)
C2C C3C C4C C5C -169.2(7)
C4A N1A C1A C2A -0.2(4)
C4A N1A C1A C42A -176.3(3)
N1A C1A C2A C3A 0.5(4)
C42A C1A C2A C3A 176.1(4)
C1A C2A C3A C4A -0.6(4)
C2A C3A C4A N1A 0.5(4)
C2A C3A C4A C5A 178.4(4)
C1A N1A C4A C3A -0.2(4)
C1A N1A C4A C5A -178.4(3)
C3A C4A C5A C10A 18.4(6)
N1A C4A C5A C10A -164.0(3)
C3A C4A C5A C6A -161.6(4)
N1A C4A C5A C6A 16.0(5)
C10A C5A C6A C7A -0.1(5)
C4A C5A C6A C7A 179.8(3)
C5A C6A C7A C8A -2.0(5)
C5A C6A C7A C45A 178.4(3)
C6A C7A C8A C9A 2.5(5)
C45A C7A C8A C9A -177.8(3)
C7A C8A C9A C10A -1.0(5)
C7A C8A C9A C12A 177.1(3)
C11A N2A C10A C5A 178.6(3)
C11A N2A C10A C9A -1.6(4)
C6A C5A C10A N2A -178.5(3)
C4A C5A C10A N2A 1.6(6)
C6A C5A C10A C9A 1.7(5)
C4A C5A C10A C9A -178.3(3)
C8A C9A C10A N2A 179.0(3)
C12A C9A C10A N2A 0.4(4)
C8A C9A C10A C5A -1.2(5)
C12A C9A C10A C5A -179.7(3)
C10A N2A C11A C16A -179.8(3)
C10A N2A C11A C12A 2.2(4)
N2A C11A C12A C13A 179.9(3)
C16A C11A C12A C13A 1.6(5)
N2A C11A C12A C9A -1.9(4)
C16A C11A C12A C9A 179.9(3)
C8A C9A C12A C13A 0.6(7)
C10A C9A C12A C13A 178.8(4)
C8A C9A C12A C11A -177.4(4)
C10A C9A C12A C11A 0.9(4)
C11A C12A C13A C14A -0.2(5)
C9A C12A C13A C14A -178.0(3)
C12A C13A C14A C15A -1.2(5)
C12A C13A C14A C46A 179.4(3)
C13A C14A C15A C16A 1.3(5)
C46A C14A C15A C16A -179.3(3)
C14A C15A C16A C11A 0.0(5)
C14A C15A C16A C17A -179.3(3)
N2A C11A C16A C15A -179.3(3)
C12A C11A C16A C15A -1.5(5)
N2A C11A C16A C17A 0.0(6)
C12A C11A C16A C17A 177.8(3)
C20A N3A C17A C18A 0.9(4)
C20A N3A C17A C16A -179.8(3)
C15A C16A C17A C18A -24.0(6)
C11A C16A C17A C18A 156.7(4)
C15A C16A C17A N3A 156.8(3)
C11A C16A C17A N3A -22.5(5)
N3A C17A C18A C19A -0.5(4)
C16A C17A C18A C19A -179.8(3)
C17A C18A C19A C20A 0.0(4)
C18A C19A C20A N3A 0.5(4)
C18A C19A C20A C21A 172.4(3)
C17A N3A C20A C19A -0.9(4)
C17A N3A C20A C21A -173.8(3)
C19A C20A C21A C22A -103.7(4)
N3A C20A C21A C22A 67.2(4)
C19A C20A C21A C48A 15.6(5)
N3A C20A C21A C48A -173.5(3)
C19A C20A C21A C47A 136.2(4)
N3A C20A C21A C47A -52.8(4)
C25A N4A C22A C23A 1.4(4)
C25A N4A C22A C21A -177.9(3)
C20A C21A C22A C23A -138.8(4)
C48A C21A C22A C23A 102.1(5)
C47A C21A C22A C23A -17.3(5)
C20A C21A C22A N4A 40.3(4)
C48A C21A C22A N4A -78.9(4)
C47A C21A C22A N4A 161.8(3)
N4A C22A C23A C24A -1.2(4)
C21A C22A C23A C24A 178.0(4)
C22A C23A C24A C25A 0.6(4)
C23A C24A C25A N4A 0.3(4)
C23A C24A C25A C26A -178.5(4)
C22A N4A C25A C24A -1.0(4)
C22A N4A C25A C26A 177.9(3)
C24A C25A C26A C27A -154.7(4)
N4A C25A C26A C27A 26.7(5)
C24A C25A C26A C31A 31.5(6)
N4A C25A C26A C31A -147.1(3)
C31A C26A C27A C28A 2.7(5)
C25A C26A C27A C28A -171.6(3)
C26A C27A C28A C29A -1.0(6)
C26A C27A C28A C49A 178.7(3)
C27A C28A C29A C30A -0.6(5)
C49A C28A C29A C30A 179.7(3)
C28A C29A C30A C31A 0.5(5)
C28A C29A C30A C33A 178.9(4)
C27A C26A C31A N5A -178.0(3)
C25A C26A C31A N5A -3.8(6)
C27A C26A C31A C30A -2.9(5)
C25A C26A C31A C30A 171.2(3)
C32A N5A C31A C26A 177.7(3)
C32A N5A C31A C30A 2.1(4)
C29A C30A C31A C26A 1.4(5)
C33A C30A C31A C26A -177.4(3)
C29A C30A C31A N5A 177.3(3)
C33A C30A C31A N5A -1.4(4)
C31A N5A C32A C37A 179.3(4)
C31A N5A C32A C33A -2.0(4)
C37A C32A C33A C34A -1.1(6)
N5A C32A C33A C34A -179.9(3)
C37A C32A C33A C30A 179.9(3)
N5A C32A C33A C30A 1.1(4)
C29A C30A C33A C34A 2.9(7)
C31A C30A C33A C34A -178.6(4)
C29A C30A C33A C32A -178.4(4)
C31A C30A C33A C32A 0.2(4)
C32A C33A C34A C35A -1.2(6)
C30A C33A C34A C35A 177.5(4)
C33A C34A C35A C36A 2.7(6)
C33A C34A C35A C50A -178.1(4)
C34A C35A C36A C37A -2.0(6)
C50A C35A C36A C37A 178.8(4)
C35A C36A C37A C32A -0.2(5)
C35A C36A C37A C38A -179.9(4)
N5A C32A C37A C36A -179.7(3)
C33A C32A C37A C36A 1.8(5)
N5A C32A C37A C38A 0.0(6)
C33A C32A C37A C38A -178.6(3)
C41A N6A C38A C39A -1.1(4)
C41A N6A C38A C37A 177.1(3)
C36A C37A C38A C39A 21.6(6)
C32A C37A C38A C39A -158.0(4)
C36A C37A C38A N6A -156.2(3)
C32A C37A C38A N6A 24.2(5)
N6A C38A C39A C40A 0.6(4)
C37A C38A C39A C40A -177.5(4)
C38A C39A C40A C41A 0.2(4)
C39A C40A C41A N6A -0.8(4)
C39A C40A C41A C42A -174.6(3)
C38A N6A C41A C40A 1.2(4)
C38A N6A C41A C42A 175.8(3)
C2A C1A C42A C41A -109.6(4)
N1A C1A C42A C41A 65.5(4)
C2A C1A C42A C43A 10.2(5)
N1A C1A C42A C43A -174.7(3)
C2A C1A C42A C44A 130.3(4)
N1A C1A C42A C44A -54.6(4)
C40A C41A C42A C1A -158.3(4)
N6A C41A C42A C1A 28.7(4)
C40A C41A C42A C43A 81.9(5)
N6A C41A C42A C43A -91.2(4)
C40A C41A C42A C44A -36.4(5)
N6A C41A C42A C44A 150.5(3)
C1D C2D C3D C4D 173.1(7)
C2D C3D C4D C5D 173.5(7)
C4B N1B C1B C2B 1.2(4)
C4B N1B C1B C42B 174.8(3)
N1B C1B C2B C3B -1.0(4)
C42B C1B C2B C3B -173.7(4)
C1B C2B C3B C4B 0.4(4)
C2B C3B C4B N1B 0.4(4)
C2B C3B C4B C5B -177.8(4)
C1B N1B C4B C3B -1.0(4)
C1B N1B C4B C5B 177.3(3)
C3B C4B C5B C6B 21.4(6)
N1B C4B C5B C6B -156.4(3)
C3B C4B C5B C10B -158.4(4)
N1B C4B C5B C10B 23.8(5)
C10B C5B C6B C7B -0.4(5)
C4B C5B C6B C7B 179.9(3)
C5B C6B C7B C8B -1.1(5)
C5B C6B C7B C45B -179.5(3)
C6B C7B C8B C9B 1.6(5)
C45B C7B C8B C9B 180.0(3)
C7B C8B C9B C10B -0.7(5)
C7B C8B C9B C12B 179.2(3)
C11B N2B C10B C5B 179.8(3)
C11B N2B C10B C9B -1.1(4)
C6B C5B C10B N2B -179.7(3)
C4B C5B C10B N2B 0.0(6)
C6B C5B C10B C9B 1.3(5)
C4B C5B C10B C9B -178.9(3)
C8B C9B C10B N2B -180.0(3)
C12B C9B C10B N2B 0.1(4)
C8B C9B C10B C5B -0.8(5)
C12B C9B C10B C5B 179.3(3)
C10B N2B C11B C16B 177.2(3)
C10B N2B C11B C12B 1.7(4)
C16B C11B C12B C13B 1.2(5)
N2B C11B C12B C13B 177.1(3)
C16B C11B C12B C9B -177.5(3)
N2B C11B C12B C9B -1.6(4)
C8B C9B C12B C11B -179.0(4)
C10B C9B C12B C11B 0.9(4)
C8B C9B C12B C13B 2.6(7)
C10B C9B C12B C13B -177.5(4)
C11B C12B C13B C14B -0.5(5)
C9B C12B C13B C14B 177.7(3)
C12B C13B C14B C15B 0.8(5)
C12B C13B C14B C46B -178.9(3)
C13B C14B C15B C16B -1.8(5)
C46B C14B C15B C16B 177.9(3)
C14B C15B C16B C11B 2.4(5)
C14B C15B C16B C17B -174.2(3)
C12B C11B C16B C15B -2.0(5)
N2B C11B C16B C15B -177.0(3)
C12B C11B C16B C17B 174.5(3)
N2B C11B C16B C17B -0.5(6)
C20B N3B C17B C18B -1.0(4)
C20B N3B C17B C16B 178.1(3)
C15B C16B C17B C18B -160.1(4)
C11B C16B C17B C18B 23.6(6)
C15B C16B C17B N3B 21.1(5)
C11B C16B C17B N3B -155.2(3)
N3B C17B C18B C19B 1.0(4)
C16B C17B C18B C19B -178.0(4)
C17B C18B C19B C20B -0.6(4)
C18B C19B C20B N3B 0.1(4)
C18B C19B C20B C21B 176.8(4)
C17B N3B C20B C19B 0.6(4)
C17B N3B C20B C21B -176.7(3)
C19B C20B C21B C22B -134.4(4)
N3B C20B C21B C22B 42.0(5)
C19B C20B C21B C47B 105.7(5)
N3B C20B C21B C47B -77.9(4)
C19B C20B C21B C48B -14.2(6)
N3B C20B C21B C48B 162.2(3)
C25B N4B C22B C23B -1.0(4)
C25B N4B C22B C21B -171.4(3)
C20B C21B C22B C23B -103.9(5)
C47B C21B C22B C23B 15.9(6)
C48B C21B C22B C23B 136.7(4)
C20B C21B C22B N4B 63.7(4)
C47B C21B C22B N4B -176.5(3)
C48B C21B C22B N4B -55.7(5)
N4B C22B C23B C24B 0.8(4)
C21B C22B C23B C24B 169.7(4)
C22B C23B C24B C25B -0.3(4)
C23B C24B C25B N4B -0.3(4)
C23B C24B C25B C26B 179.6(4)
C22B N4B C25B C24B 0.8(4)
C22B N4B C25B C26B -179.1(3)
C24B C25B C26B C27B -24.9(6)
N4B C25B C26B C27B 155.0(3)
C24B C25B C26B C31B 157.0(4)
N4B C25B C26B C31B -23.1(5)
C31B C26B C27B C28B 0.3(5)
C25B C26B C27B C28B -178.0(3)
C26B C27B C28B C29B -0.9(6)
C26B C27B C28B C49B 177.4(4)
C27B C28B C29B C30B 0.9(5)
C49B C28B C29B C30B -177.4(3)
C28B C29B C30B C31B -0.4(5)
C28B C29B C30B C33B 176.6(4)
C29B C30B C31B C26B -0.2(5)
C33B C30B C31B C26B -177.9(3)
C29B C30B C31B N5B 177.2(3)
C33B C30B C31B N5B -0.4(4)
C27B C26B C31B C30B 0.3(5)
C25B C26B C31B C30B 178.4(3)
C27B C26B C31B N5B -176.6(3)
C25B C26B C31B N5B 1.5(6)
C32B N5B C31B C30B 0.7(4)
C32B N5B C31B C26B 177.9(3)
C31B N5B C32B C37B -179.2(3)
C31B N5B C32B C33B -0.6(4)
N5B C32B C33B C34B -179.5(3)
C37B C32B C33B C34B -0.9(5)
N5B C32B C33B C30B 0.4(4)
C37B C32B C33B C30B 179.0(3)
C29B C30B C33B C34B 2.6(7)
C31B C30B C33B C34B 179.9(4)
C29B C30B C33B C32B -177.2(4)
C31B C30B C33B C32B 0.0(4)
C32B C33B C34B C35B 0.7(5)
C30B C33B C34B C35B -179.2(4)
C33B C34B C35B C36B 0.2(5)
C33B C34B C35B C50B 178.2(3)
C34B C35B C36B C37B -0.9(5)
C50B C35B C36B C37B -178.9(3)
C35B C36B C37B C32B 0.7(5)
C35B C36B C37B C38B -179.5(3)
N5B C32B C37B C36B 178.6(3)
C33B C32B C37B C36B 0.2(5)
N5B C32B C37B C38B -1.2(6)
C33B C32B C37B C38B -179.6(3)
C41B N6B C38B C39B 0.1(4)
C41B N6B C38B C37B -178.7(3)
C36B C37B C38B C39B -157.1(4)
C32B C37B C38B C39B 22.6(6)
C36B C37B C38B N6B 21.4(5)
C32B C37B C38B N6B -158.9(3)
N6B C38B C39B C40B 0.2(4)
C37B C38B C39B C40B 178.9(4)
C38B C39B C40B C41B -0.5(4)
C39B C40B C41B N6B 0.5(4)
C39B C40B C41B C42B 176.4(3)
C38B N6B C41B C40B -0.4(4)
C38B N6B C41B C42B -176.7(3)
C2B C1B C42B C41B -160.8(4)
N1B C1B C42B C41B 27.5(5)
C2B C1B C42B C43B -38.9(5)
N1B C1B C42B C43B 149.3(3)
C2B C1B C42B C44B 79.9(5)
N1B C1B C42B C44B -91.8(4)
C40B C41B C42B C1B -110.4(4)
N6B C41B C42B C1B 64.9(4)
C40B C41B C42B C43B 128.3(4)
N6B C41B C42B C43B -56.3(4)
C40B C41B C42B C44B 9.0(5)
N6B C41B C42B C44B -175.6(3)
C1E C2E C3E C4E 170.5(15)
C2E C3E C4E C5E 173.5(17)
